data_4350584
loop_
_publ_author_name
'Ohi, Hiromi'
'Tachi, Yoshimitsu'
'Itoh, Shinobu'

_publ_section_title
;
 Modeling the mononuclear, dinuclear, and trinuclear copper(I) reaction
 centers of copper proteins using pyridylalkylamine ligands connected to
 1,3,5-triethylbenzene spacer.
;
_journal_issue 26
_journal_name_full 'Inorganic chemistry'
_journal_page_first 10825
_journal_page_last 10835
_journal_paper_doi 10.1021/ic061509j
_journal_volume 45
_journal_year 2006
_chemical_absolute_configuration unk
_chemical_formula_moiety 'C66 H75 Cu3 F9 N9 O9 S3 '
_chemical_formula_sum 'C66 H75 Cu3 F9 N9 O9 S3'
_chemical_formula_weight 1596.18
_space_group_IT_number 143
_space_group_name_Hall 'P 3'
_space_group_name_H-M_alt 'P 3'
_symmetry_cell_setting trigonal
_symmetry_Int_Tables_number 143
_symmetry_space_group_name_Hall 'P 3'
_symmetry_space_group_name_H-M 'P 3'
_cell_angle_alpha 90.0000
_cell_angle_beta 90.0000
_cell_angle_gamma 120.0000
_cell_formula_units_Z 3
_cell_length_a 24.4960(10)
_cell_length_b 24.4960(10)
_cell_length_c 10.4042(5)
_cell_measurement_reflns_used 50046
_cell_measurement_temperature 161.1
_cell_measurement_theta_max 27.5
_cell_measurement_theta_min 3.2
_cell_volume 5406.7(4)
_computing_cell_refinement PROCESS-AUTO
_computing_data_collection PROCESS-AUTO
_computing_data_reduction CrystalStructure
_computing_molecular_graphics ORTEP3
_computing_publication_material 'CrystalStructure 3.7.0'
_computing_structure_refinement CRYSTALS
_computing_structure_solution SIR92
_diffrn_detector_area_resol_mean 10.00
_diffrn_measured_fraction_theta_full 0.990
_diffrn_measured_fraction_theta_max 0.990
_diffrn_measurement_device_type 'Rigaku RAXIS-RAPID'
_diffrn_measurement_method \w
_diffrn_radiation_type 'Mo K\a'
_diffrn_radiation_wavelength 0.71075
_diffrn_reflns_av_R_equivalents 0.039
_diffrn_reflns_limit_h_max 31
_diffrn_reflns_limit_h_min -31
_diffrn_reflns_limit_k_max 31
_diffrn_reflns_limit_k_min -31
_diffrn_reflns_limit_l_max 12
_diffrn_reflns_limit_l_min -13
_diffrn_reflns_number 50151
_diffrn_reflns_theta_full 27.48
_diffrn_reflns_theta_max 27.48
_exptl_absorpt_coefficient_mu 1.047
_exptl_absorpt_correction_T_max 0.803
_exptl_absorpt_correction_T_min 0.648
_exptl_absorpt_correction_type multi-scan
_exptl_absorpt_process_details
;
    Higashi, T. (1995). Program for Absorption Correction.
    Rigaku Corporation, Tokyo, Japan.
;
_exptl_crystal_colour colorless
_exptl_crystal_density_diffrn 1.471
_exptl_crystal_density_method 'not measured'
_exptl_crystal_description prism
_exptl_crystal_F_000 2466.00
_exptl_crystal_size_max 0.22
_exptl_crystal_size_mid 0.22
_exptl_crystal_size_min 0.21
_refine_diff_density_max 0.39
_refine_diff_density_min 0.39
_refine_ls_abs_structure_details 'Flack, H. D. (1983), Acta Cryst. A39, 876-881.  7749 Friedel Pairs'
_refine_ls_abs_structure_Flack 0.487(8)
_refine_ls_extinction_method none
_refine_ls_goodness_of_fit_ref 0.978
_refine_ls_hydrogen_treatment refall
_refine_ls_number_parameters 968
_refine_ls_number_reflns 15964
_refine_ls_R_factor_gt 0.0435
_refine_ls_shift/su_max 0.0000
_refine_ls_structure_factor_coef F
_refine_ls_weighting_details 'w = 1/[0.0004Fo^2^ + 1.0000\s(Fo^2^) + 0.5000]'
_refine_ls_weighting_scheme calc
_refine_ls_wR_factor_ref 0.0479
_reflns_number_gt 11439
_reflns_number_total 15964
_reflns_threshold_expression F^2^>2.0\s(F^2^)
_cod_data_source_file ic061509jsi20060810_044412.cif
_cod_data_source_block '_4'
_cod_original_formula_sum 'C66 H75 Cu3 F9 N9 O9 S3 '
_cod_database_code 4350584

loop_
_symmetry_equiv_pos_site_id
_symmetry_equiv_pos_as_xyz
1 +X,+Y,+Z
2 -Y,+X-Y,+Z
3 -X+Y,-X,+Z

loop_
_atom_site_label
_atom_site_type_symbol
_atom_site_fract_x
_atom_site_fract_y
_atom_site_fract_z
_atom_site_U_iso_or_equiv
_atom_site_adp_type
_atom_site_occupancy
_atom_site_symmetry_multiplicity
_atom_site_calc_flag
_atom_site_refinement_flags
Cu(1) Cu 0.19418(2) 0.68114(2) 0.63956(6) 0.03469(13) Uani 1.00 1 d .
Cu(2) Cu 0.11160(2) 0.95505(2) 0.88929(6) 0.03694(14) Uani 1.00 1 d .
Cu(3) Cu 0.54342(2) 1.18315(2) 1.17740(6) 0.03997(14) Uani 1.00 1 d .
S(1) S 0.3333 0.6667 0.52767(17) 0.0266(3) Uani 1.00 3 d S
S(2) S 0.0000 1.0000 1.00264(18) 0.0302(3) Uani 1.00 3 d S
S(3) S 0.6667 1.3333 1.06350(18) 0.0309(3) Uani 1.00 3 d S
S(4) S 0.37816(5) 0.95235(5) 0.99748(12) 0.0396(3) Uani 1.00 1 d .
S(5) S 0.34500(17) 1.25772(18) 1.5771(2) 0.1506(14) Uani 1.00 1 d .
F(1) F 0.32182(14) 0.70999(13) 0.3048(2) 0.0658(10) Uani 1.00 1 d .
F(2) F 0.04725(12) 1.05315(12) 1.2223(2) 0.0580(8) Uani 1.00 1 d .
F(3) F 0.60866(12) 1.30754(12) 0.8421(2) 0.0551(8) Uani 1.00 1 d .
F(4) F 0.36868(19) 1.05383(16) 1.0117(5) 0.1259(17) Uani 1.00 1 d .
F(5) F 0.28297(16) 0.97009(18) 0.9597(3) 0.0926(13) Uani 1.00 1 d .
F(6) F 0.31441(16) 0.98395(19) 1.1508(3) 0.0901(14) Uani 1.00 1 d .
F(7) F 0.4171(3) 1.3515(3) 1.4523(8) 0.203(3) Uani 1.00 1 d .
F(8) F 0.3520(3) 1.2728(4) 1.3455(6) 0.223(3) Uani 1.00 1 d .
F(9) F 0.3195(3) 1.3280(4) 1.4415(9) 0.257(4) Uani 1.00 1 d .
O(1) O 0.27044(12) 0.65186(12) 0.5589(2) 0.0385(8) Uani 1.00 1 d .
O(2) O -0.05220(12) 0.93861(12) 0.9698(2) 0.0389(8) Uani 1.00 1 d .
O(3) O 0.62959(12) 1.36157(12) 1.0959(2) 0.0395(8) Uani 1.00 1 d .
O(4) O 0.33509(16) 0.88967(13) 1.0332(3) 0.0528(10) Uani 1.00 1 d .
O(5) O 0.43204(17) 0.98437(18) 1.0764(4) 0.0747(13) Uani 1.00 1 d .
O(6) O 0.3891(2) 0.9614(2) 0.8615(3) 0.0882(15) Uani 1.00 1 d .
O(7) O 0.2780(3) 1.2146(3) 1.5602(13) 0.288(5) Uani 1.00 1 d .
O(8) O 0.3605(5) 1.3099(5) 1.6690(8) 0.279(6) Uani 1.00 1 d .
O(9) O 0.3900(2) 1.2387(2) 1.5751(4) 0.0972(19) Uani 1.00 1 d .
N(1) N 0.23697(16) 0.74881(16) 0.5045(3) 0.0321(10) Uani 1.00 1 d .
N(2) N 0.25507(12) 0.75746(12) 0.7665(2) 0.0216(7) Uani 1.00 1 d .
N(3) N 0.11581(18) 0.60723(17) 0.6626(3) 0.0397(10) Uani 1.00 1 d .
N(4) N 0.06190(18) 0.88602(17) 1.0164(3) 0.0415(11) Uani 1.00 1 d .
N(5) N 0.04843(13) 0.88347(13) 0.7537(3) 0.0286(8) Uani 1.00 1 d .
N(6) N 0.19255(16) 1.02592(16) 0.8738(3) 0.0361(10) Uani 1.00 1 d .
N(7) N 0.49787(16) 1.20729(17) 1.0464(3) 0.0443(10) Uani 1.00 1 d .
N(8) N 0.50104(14) 1.21881(14) 1.3103(3) 0.0313(9) Uani 1.00 1 d .
N(9) N 0.56520(18) 1.11942(18) 1.1773(3) 0.0479(11) Uani 1.00 1 d .
C(1) C 0.37260(16) 0.73255(14) 0.8943(3) 0.0196(8) Uani 1.00 1 d .
C(2) C 0.30671(14) 0.70554(14) 0.8929(3) 0.0195(9) Uani 1.00 1 d .
C(3) C 0.41481(17) 0.80288(16) 0.9180(3) 0.0258(9) Uani 1.00 1 d .
C(4) C 0.4229(2) 0.81635(19) 1.0623(4) 0.0375(12) Uani 1.00 1 d .
C(5) C 0.27695(17) 0.74768(16) 0.8958(3) 0.0216(9) Uani 1.00 1 d .
C(6) C 0.31069(16) 0.79430(17) 0.6828(3) 0.0242(9) Uani 1.00 1 d .
C(7) C 0.29291(19) 0.79495(18) 0.5443(3) 0.0294(11) Uani 1.00 1 d .
C(8) C 0.3348(2) 0.8395(2) 0.4591(4) 0.0392(12) Uani 1.00 1 d .
C(9) C 0.3188(2) 0.8382(2) 0.3323(4) 0.0432(14) Uani 1.00 1 d .
C(10) C 0.2604(2) 0.7908(2) 0.2946(4) 0.0469(15) Uani 1.00 1 d .
C(11) C 0.2208(2) 0.7468(2) 0.3809(4) 0.0429(14) Uani 1.00 1 d .
C(12) C 0.1560(2) 0.6920(2) 0.3464(4) 0.0603(17) Uani 1.00 1 d .
C(13) C 0.22533(17) 0.79774(17) 0.7864(3) 0.0273(10) Uani 1.00 1 d .
C(14) C 0.16748(18) 0.76899(19) 0.8661(3) 0.0301(11) Uani 1.00 1 d .
C(15) C 0.1697(2) 0.7903(2) 0.9926(4) 0.0365(12) Uani 1.00 1 d .
C(16) C 0.1167(2) 0.7662(2) 1.0686(4) 0.0469(15) Uani 1.00 1 d .
C(17) C 0.0600(2) 0.7210(2) 1.0220(5) 0.0527(16) Uani 1.00 1 d .
C(18) C 0.0556(2) 0.6994(2) 0.8965(5) 0.0485(14) Uani 1.00 1 d .
C(19) C 0.10888(19) 0.72401(19) 0.8196(4) 0.0375(12) Uani 1.00 1 d .
C(20) C 0.0658(2) 0.5716(2) 0.6887(5) 0.0470(14) Uani 1.00 1 d .
C(21) C 0.0012(2) 0.5282(2) 0.7343(6) 0.078(2) Uani 1.00 1 d .
C(22) C 0.06344(16) 1.01484(16) 0.6294(3) 0.0246(9) Uani 1.00 1 d .
C(23) C 0.01408(16) 0.95078(16) 0.6312(3) 0.0229(9) Uani 1.00 1 d .
C(24) C 0.13089(17) 1.02956(18) 0.6029(3) 0.0300(10) Uani 1.00 1 d .
C(25) C 0.1446(2) 1.0348(2) 0.4599(4) 0.0489(14) Uani 1.00 1 d .
C(26) C 0.03089(17) 0.89910(16) 0.6272(3) 0.0264(10) Uani 1.00 1 d .
C(27) C -0.00850(17) 0.85069(18) 0.8352(4) 0.0349(11) Uani 1.00 1 d .
C(28) C 0.0060(2) 0.8433(2) 0.9716(4) 0.0389(12) Uani 1.00 1 d .
C(29) C -0.0383(2) 0.7965(2) 1.0522(5) 0.0581(17) Uani 1.00 1 d .
C(30) C -0.0240(3) 0.7957(3) 1.1774(5) 0.071(2) Uani 1.00 1 d .
C(31) C 0.0339(2) 0.8396(2) 1.2253(5) 0.065(2) Uani 1.00 1 d .
C(32) C 0.0776(2) 0.8854(2) 1.1410(4) 0.0476(15) Uani 1.00 1 d .
C(33) C 0.1417(2) 0.9347(2) 1.1807(5) 0.0626(18) Uani 1.00 1 d .
C(34) C 0.07175(18) 0.83817(18) 0.7335(4) 0.0322(11) Uani 1.00 1 d .
C(35) C 0.13060(18) 0.86404(17) 0.6508(4) 0.0297(11) Uani 1.00 1 d .
C(36) C 0.1284(2) 0.8423(2) 0.5291(4) 0.0429(14) Uani 1.00 1 d .
C(37) C 0.1830(2) 0.8667(3) 0.4562(5) 0.0629(19) Uani 1.00 1 d .
C(38) C 0.2386(2) 0.9129(2) 0.5056(5) 0.0609(19) Uani 1.00 1 d .
C(39) C 0.2419(2) 0.9338(2) 0.6273(6) 0.0566(16) Uani 1.00 1 d .
C(40) C 0.18767(19) 0.90888(19) 0.6980(5) 0.0413(12) Uani 1.00 1 d .
C(41) C 0.2411(2) 1.0640(2) 0.8478(5) 0.0499(15) Uani 1.00 1 d .
C(42) C 0.3047(2) 1.1145(2) 0.8079(7) 0.094(2) Uani 1.00 1 d .
C(43) C 0.62528(17) 1.35726(17) 1.4332(3) 0.0263(10) Uani 1.00 1 d .
C(44) C 0.60113(17) 1.29217(16) 1.4305(3) 0.0246(9) Uani 1.00 1 d .
C(45) C 0.58100(19) 1.38307(19) 1.4550(4) 0.0361(12) Uani 1.00 1 d .
C(46) C 0.5709(2) 1.3862(2) 1.5999(4) 0.0507(15) Uani 1.00 1 d .
C(47) C 0.53067(17) 1.24651(18) 1.4375(3) 0.0299(10) Uani 1.00 1 d .
C(48) C 0.49826(19) 1.26701(19) 1.2304(4) 0.0353(11) Uani 1.00 1 d .
C(49) C 0.4809(2) 1.2475(2) 1.0944(4) 0.0441(12) Uani 1.00 1 d .
C(50) C 0.4527(2) 1.2733(2) 1.0162(5) 0.0559(14) Uani 1.00 1 d .
C(51) C 0.4452(2) 1.2569(2) 0.8879(6) 0.080(2) Uani 1.00 1 d .
C(52) C 0.4641(2) 1.2171(2) 0.8407(5) 0.0742(17) Uani 1.00 1 d .
C(53) C 0.4894(2) 1.1908(2) 0.9220(4) 0.0544(13) Uani 1.00 1 d .
C(54) C 0.5102(2) 1.1475(2) 0.8750(5) 0.0667(16) Uani 1.00 1 d .
C(55) C 0.43395(18) 1.16740(19) 1.3321(4) 0.0371(11) Uani 1.00 1 d .
C(56) C 0.42663(18) 1.11107(18) 1.4052(4) 0.0356(11) Uani 1.00 1 d .
C(57) C 0.41293(19) 1.10597(19) 1.5364(4) 0.0396(12) Uani 1.00 1 d .
C(58) C 0.4062(2) 1.0557(2) 1.6061(4) 0.0476(13) Uani 1.00 1 d .
C(59) C 0.4128(2) 1.0097(2) 1.5478(5) 0.0530(15) Uani 1.00 1 d .
C(60) C 0.4259(2) 1.0132(2) 1.4189(5) 0.0521(15) Uani 1.00 1 d .
C(61) C 0.43286(19) 1.06421(19) 1.3485(4) 0.0407(12) Uani 1.00 1 d .
C(62) C 0.5659(2) 1.0731(2) 1.1779(5) 0.0613(16) Uani 1.00 1 d .
C(63) C 0.5661(3) 1.0140(2) 1.1759(8) 0.105(2) Uani 1.00 1 d .
C(64) C 0.3333 0.6667 0.3499(7) 0.0407(16) Uani 1.00 3 d S
C(65) C 0.0000 1.0000 1.1756(7) 0.0398(17) Uani 1.00 3 d S
C(66) C 0.6667 1.3333 0.8890(7) 0.0409(16) Uani 1.00 3 d S
C(67) C 0.3339(2) 0.9910(2) 1.0310(6) 0.0603(18) Uani 1.00 1 d .
C(68) C 0.3689(6) 1.3074(4) 1.4944(17) 0.247(6) Uani 1.00 1 d .
H(1) H 0.4549 0.8162 0.8803 0.030 Uiso 1.00 1 c R
H(2) H 0.3966 0.8253 0.8801 0.030 Uiso 1.00 1 c R
H(3) H 0.3910 0.8244 1.0921 0.045 Uiso 1.00 1 c R
H(4) H 0.4631 0.8521 1.0784 0.045 Uiso 1.00 1 c R
H(5) H 0.4197 0.7808 1.1061 0.045 Uiso 1.00 1 c R
H(6) H 0.3076 0.7878 0.9278 0.027 Uiso 1.00 1 c R
H(7) H 0.2419 0.7293 0.9525 0.027 Uiso 1.00 1 c R
H(8) H 0.3334 0.8363 0.7141 0.031 Uiso 1.00 1 c R
H(9) H 0.3367 0.7758 0.6870 0.031 Uiso 1.00 1 c R
H(10) H 0.3750 0.8711 0.4885 0.049 Uiso 1.00 1 c R
H(11) H 0.3467 0.8696 0.2740 0.059 Uiso 1.00 1 c R
H(12) H 0.2487 0.7886 0.2068 0.063 Uiso 1.00 1 c R
H(13) H 0.1599 0.6567 0.3221 0.074 Uiso 1.00 1 c R
H(14) H 0.1385 0.7035 0.2771 0.074 Uiso 1.00 1 c R
H(15) H 0.1291 0.6813 0.4191 0.074 Uiso 1.00 1 c R
H(16) H 0.2557 0.8360 0.8258 0.036 Uiso 1.00 1 c R
H(17) H 0.2143 0.8066 0.7046 0.036 Uiso 1.00 1 c R
H(18) H 0.2091 0.8213 1.0272 0.049 Uiso 1.00 1 c R
H(19) H 0.1190 0.7820 1.1530 0.063 Uiso 1.00 1 c R
H(20) H 0.0236 0.7029 1.0753 0.070 Uiso 1.00 1 c R
H(21) H 0.0158 0.6695 0.8619 0.058 Uiso 1.00 1 c R
H(22) H 0.1061 0.7092 0.7341 0.049 Uiso 1.00 1 c R
H(23) H 0.0014 0.4975 0.7901 0.088 Uiso 1.00 1 c R
H(24) H -0.0256 0.5077 0.6632 0.088 Uiso 1.00 1 c R
H(25) H -0.0137 0.5518 0.7796 0.088 Uiso 1.00 1 c R
H(26) H 0.1592 1.0687 0.6423 0.036 Uiso 1.00 1 c R
H(27) H 0.1368 0.9972 0.6387 0.036 Uiso 1.00 1 c R
H(28) H 0.1344 0.9945 0.4278 0.060 Uiso 1.00 1 c R
H(29) H 0.1879 1.0638 0.4448 0.060 Uiso 1.00 1 c R
H(30) H 0.1196 1.0490 0.4172 0.060 Uiso 1.00 1 c R
H(31) H 0.0655 0.9117 0.5702 0.032 Uiso 1.00 1 c R
H(32) H -0.0046 0.8621 0.5951 0.032 Uiso 1.00 1 c R
H(33) H -0.0298 0.8742 0.8345 0.043 Uiso 1.00 1 c R
H(34) H -0.0352 0.8100 0.7999 0.043 Uiso 1.00 1 c R
H(35) H -0.0777 0.7654 1.0179 0.075 Uiso 1.00 1 c R
H(36) H -0.0548 0.7649 1.2331 0.097 Uiso 1.00 1 c R
H(37) H 0.0439 0.8387 1.3132 0.092 Uiso 1.00 1 c R
H(38) H 0.1702 0.9194 1.1681 0.084 Uiso 1.00 1 c R
H(39) H 0.1424 0.9458 1.2684 0.084 Uiso 1.00 1 c R
H(40) H 0.1540 0.9708 1.1283 0.084 Uiso 1.00 1 c R
H(41) H 0.0810 0.8273 0.8150 0.041 Uiso 1.00 1 c R
H(42) H 0.0390 0.8015 0.6935 0.041 Uiso 1.00 1 c R
H(43) H 0.0897 0.8092 0.4965 0.058 Uiso 1.00 1 c R
H(44) H 0.1806 0.8525 0.3704 0.093 Uiso 1.00 1 c R
H(45) H 0.2755 0.9298 0.4539 0.083 Uiso 1.00 1 c R
H(46) H 0.2808 0.9661 0.6609 0.066 Uiso 1.00 1 c R
H(47) H 0.1900 0.9221 0.7846 0.051 Uiso 1.00 1 c R
H(48) H 0.3326 1.0981 0.8041 0.110 Uiso 1.00 1 c R
H(49) H 0.3205 1.1484 0.8675 0.110 Uiso 1.00 1 c R
H(50) H 0.3016 1.1292 0.7252 0.110 Uiso 1.00 1 c R
H(51) H 0.5999 1.4246 1.4212 0.045 Uiso 1.00 1 c R
H(52) H 0.5419 1.3573 1.4132 0.045 Uiso 1.00 1 c R
H(53) H 0.5349 1.3477 1.6251 0.066 Uiso 1.00 1 c R
H(54) H 0.5638 1.4202 1.6172 0.066 Uiso 1.00 1 c R
H(55) H 0.6066 1.3918 1.6468 0.066 Uiso 1.00 1 c R
H(56) H 0.5109 1.2682 1.4717 0.036 Uiso 1.00 1 c R
H(57) H 0.5235 1.2128 1.4932 0.036 Uiso 1.00 1 c R
H(58) H 0.4679 1.2760 1.2662 0.042 Uiso 1.00 1 c R
H(59) H 0.5386 1.3040 1.2322 0.042 Uiso 1.00 1 c R
H(60) H 0.4398 1.3009 1.0511 0.059 Uiso 1.00 1 c R
H(61) H 0.4266 1.2736 0.8316 0.081 Uiso 1.00 1 c R
H(62) H 0.4603 1.2078 0.7514 0.064 Uiso 1.00 1 c R
H(63) H 0.5528 1.1702 0.8469 0.066 Uiso 1.00 1 c R
H(64) H 0.4840 1.1237 0.8054 0.066 Uiso 1.00 1 c R
H(65) H 0.5064 1.1199 0.9428 0.066 Uiso 1.00 1 c R
H(66) H 0.4124 1.1845 1.3777 0.040 Uiso 1.00 1 c R
H(67) H 0.4147 1.1527 1.2505 0.040 Uiso 1.00 1 c R
H(68) H 0.4073 1.1374 1.5776 0.042 Uiso 1.00 1 c R
H(69) H 0.3976 1.0531 1.6956 0.047 Uiso 1.00 1 c R
H(70) H 0.4082 0.9750 1.5971 0.058 Uiso 1.00 1 c R
H(71) H 0.4306 0.9808 1.3791 0.060 Uiso 1.00 1 c R
H(72) H 0.4408 1.0661 1.2588 0.043 Uiso 1.00 1 c R
H(73) H 0.6012 1.0190 1.2240 0.133 Uiso 1.00 1 c R
H(74) H 0.5682 1.0009 1.0911 0.133 Uiso 1.00 1 c R
H(75) H 0.5282 0.9832 1.2159 0.133 Uiso 1.00 1 c R

loop_
_atom_site_aniso_label
_atom_site_aniso_U_11
_atom_site_aniso_U_22
_atom_site_aniso_U_33
_atom_site_aniso_U_12
_atom_site_aniso_U_13
_atom_site_aniso_U_23
Cu(1) 0.0372(2) 0.0309(2) 0.0358(2) 0.0170(2) -0.0059(2) -0.0020(2)
Cu(2) 0.0335(2) 0.0309(2) 0.0491(3) 0.0182(2) -0.0012(2) -0.0004(2)
Cu(3) 0.0361(2) 0.0367(2) 0.0411(3) 0.0137(2) 0.0005(2) -0.0065(2)
S(1) 0.0248(5) 0.0248(5) 0.0303(9) 0.0124(2) 0.0000 0.0000
S(2) 0.0250(5) 0.0250(5) 0.0404(10) 0.0125(2) 0.0000 0.0000
S(3) 0.0280(5) 0.0280(5) 0.0367(10) 0.0140(2) 0.0000 0.0000
S(4) 0.0432(6) 0.0321(5) 0.0413(6) 0.0171(5) -0.0028(4) -0.0017(4)
S(5) 0.213(3) 0.230(3) 0.119(2) 0.194(3) 0.0510(19) 0.062(2)
F(1) 0.105(2) 0.0713(19) 0.0450(17) 0.0625(19) 0.0120(15) 0.0200(14)
F(2) 0.0487(15) 0.0499(16) 0.0597(19) 0.0128(13) -0.0183(13) -0.0094(13)
F(3) 0.0379(14) 0.0726(18) 0.0463(16) 0.0213(13) -0.0106(11) 0.0051(13)
F(4) 0.093(2) 0.0415(19) 0.248(5) 0.038(2) -0.003(3) 0.015(2)
F(5) 0.076(2) 0.100(2) 0.125(3) 0.061(2) -0.044(2) -0.017(2)
F(6) 0.082(2) 0.121(3) 0.096(2) 0.073(2) -0.006(2) -0.036(2)
F(7) 0.135(5) 0.190(6) 0.256(8) 0.061(4) 0.028(5) 0.083(6)
F(8) 0.151(5) 0.427(12) 0.151(5) 0.189(7) -0.005(4) 0.056(6)
F(9) 0.234(7) 0.306(9) 0.364(11) 0.235(8) 0.096(7) 0.176(8)
O(1) 0.0318(15) 0.0349(15) 0.0468(19) 0.0150(13) 0.0078(12) 0.0096(13)
O(2) 0.0312(15) 0.0261(14) 0.057(2) 0.0124(12) -0.0038(13) -0.0093(13)
O(3) 0.0349(15) 0.0322(15) 0.055(2) 0.0192(13) 0.0053(13) -0.0049(13)
O(4) 0.060(2) 0.0347(17) 0.061(2) 0.0215(15) -0.0046(16) 0.0016(14)
O(5) 0.054(2) 0.072(2) 0.111(3) 0.040(2) -0.041(2) -0.047(2)
O(6) 0.106(3) 0.111(3) 0.054(2) 0.059(2) 0.028(2) 0.027(2)
O(7) 0.106(4) 0.123(5) 0.64(2) 0.061(4) 0.215(9) 0.106(8)
O(8) 0.357(12) 0.488(17) 0.179(7) 0.352(13) -0.100(8) -0.220(10)
O(9) 0.134(4) 0.145(4) 0.078(3) 0.118(3) 0.012(2) 0.015(2)
N(1) 0.041(2) 0.043(2) 0.0233(19) 0.0286(17) -0.0010(14) 0.0006(14)
N(2) 0.0268(15) 0.0276(16) 0.0155(16) 0.0175(13) -0.0017(11) 0.0010(11)
N(3) 0.038(2) 0.038(2) 0.042(2) 0.0175(18) -0.0110(17) -0.0108(16)
N(4) 0.052(2) 0.047(2) 0.044(2) 0.038(2) 0.0123(18) 0.0083(17)
N(5) 0.0266(16) 0.0232(15) 0.043(2) 0.0173(13) 0.0046(14) 0.0055(13)
N(6) 0.0257(18) 0.0317(19) 0.054(2) 0.0166(16) -0.0008(16) 0.0019(16)
N(7) 0.0316(19) 0.042(2) 0.035(2) 0.0002(16) -0.0015(15) -0.0024(16)
N(8) 0.0284(17) 0.0325(17) 0.0277(19) 0.0113(14) -0.0016(13) -0.0017(14)
N(9) 0.043(2) 0.032(2) 0.056(2) 0.0089(17) 0.0041(18) -0.0157(17)
C(1) 0.0221(17) 0.0178(16) 0.0173(19) 0.0089(14) -0.0034(13) 0.0007(13)
C(2) 0.0212(17) 0.0191(17) 0.0191(19) 0.0107(14) -0.0034(13) -0.0013(13)
C(3) 0.0249(18) 0.0165(17) 0.035(2) 0.0097(15) -0.0043(15) 0.0019(15)
C(4) 0.040(2) 0.031(2) 0.041(2) 0.0180(19) -0.0131(19) -0.0121(18)
C(5) 0.0260(19) 0.0224(18) 0.0207(19) 0.0154(15) 0.0010(14) 0.0004(14)
C(6) 0.0247(18) 0.0293(19) 0.024(2) 0.0173(16) 0.0004(15) 0.0008(15)
C(7) 0.040(2) 0.036(2) 0.023(2) 0.0270(19) 0.0046(17) 0.0045(16)
C(8) 0.047(2) 0.037(2) 0.038(2) 0.024(2) 0.008(2) 0.0059(19)
C(9) 0.071(3) 0.057(2) 0.020(2) 0.046(2) 0.007(2) 0.011(2)
C(10) 0.070(3) 0.060(3) 0.029(2) 0.046(2) 0.002(2) 0.001(2)
C(11) 0.049(2) 0.057(2) 0.041(2) 0.040(2) -0.010(2) -0.007(2)
C(12) 0.064(3) 0.086(3) 0.034(2) 0.040(3) -0.016(2) -0.010(2)
C(13) 0.032(2) 0.029(2) 0.028(2) 0.0212(17) -0.0014(16) 0.0003(16)
C(14) 0.034(2) 0.039(2) 0.029(2) 0.0268(18) -0.0010(16) 0.0006(17)
C(15) 0.046(2) 0.042(2) 0.034(2) 0.032(2) -0.0041(19) -0.0021(18)
C(16) 0.059(3) 0.059(3) 0.041(3) 0.043(2) 0.009(2) 0.007(2)
C(17) 0.063(3) 0.055(3) 0.058(3) 0.042(2) 0.030(2) 0.022(2)
C(18) 0.032(2) 0.034(2) 0.080(3) 0.017(2) 0.004(2) 0.009(2)
C(19) 0.039(2) 0.034(2) 0.049(2) 0.0262(19) -0.0017(19) -0.0036(19)
C(20) 0.037(2) 0.032(2) 0.070(3) 0.017(2) -0.010(2) -0.005(2)
C(21) 0.039(2) 0.051(3) 0.130(5) 0.013(2) 0.002(3) -0.005(3)
C(22) 0.0186(17) 0.0207(18) 0.035(2) 0.0099(15) -0.0022(15) -0.0031(15)
C(23) 0.0230(18) 0.0196(17) 0.028(2) 0.0122(15) 0.0029(15) 0.0015(14)
C(24) 0.0250(19) 0.0251(19) 0.041(2) 0.0134(16) -0.0004(16) 0.0012(16)
C(25) 0.035(2) 0.049(2) 0.064(3) 0.022(2) 0.014(2) 0.004(2)
C(26) 0.0205(18) 0.0210(18) 0.039(2) 0.0113(15) -0.0019(15) -0.0009(15)
C(27) 0.0253(19) 0.023(2) 0.058(2) 0.0136(16) 0.0086(18) 0.0071(18)
C(28) 0.034(2) 0.037(2) 0.053(3) 0.024(2) 0.003(2) 0.005(2)
C(29) 0.057(3) 0.078(3) 0.053(3) 0.044(3) 0.020(2) 0.035(2)
C(30) 0.089(4) 0.092(4) 0.061(4) 0.067(4) 0.035(3) 0.045(3)
C(31) 0.078(4) 0.087(4) 0.064(4) 0.066(3) 0.019(3) 0.021(3)
C(32) 0.063(3) 0.058(3) 0.044(3) 0.047(2) 0.003(2) 0.008(2)
C(33) 0.083(4) 0.077(3) 0.049(3) 0.056(3) -0.011(2) -0.002(2)
C(34) 0.029(2) 0.029(2) 0.045(2) 0.0199(17) 0.0011(17) 0.0011(17)
C(35) 0.036(2) 0.0271(19) 0.038(2) 0.0244(18) -0.0025(17) -0.0007(16)
C(36) 0.043(2) 0.062(3) 0.041(2) 0.039(2) -0.005(2) -0.006(2)
C(37) 0.083(4) 0.105(4) 0.045(3) 0.080(3) 0.003(2) 0.001(2)
C(38) 0.064(3) 0.076(3) 0.067(4) 0.054(3) 0.032(3) 0.037(3)
C(39) 0.033(2) 0.027(2) 0.107(4) 0.012(2) 0.018(2) 0.005(2)
C(40) 0.031(2) 0.031(2) 0.065(3) 0.0179(18) -0.001(2) -0.007(2)
C(41) 0.041(2) 0.039(2) 0.077(3) 0.026(2) 0.001(2) 0.001(2)
C(42) 0.037(3) 0.078(4) 0.159(7) 0.024(3) 0.016(3) 0.023(4)
C(43) 0.030(2) 0.032(2) 0.020(2) 0.0178(17) 0.0029(15) -0.0004(15)
C(44) 0.0286(19) 0.0239(19) 0.021(2) 0.0130(16) -0.0012(15) -0.0041(14)
C(45) 0.035(2) 0.033(2) 0.044(2) 0.0200(19) 0.0025(18) -0.0030(18)
C(46) 0.055(3) 0.057(3) 0.052(3) 0.037(2) 0.001(2) -0.008(2)
C(47) 0.031(2) 0.030(2) 0.029(2) 0.0165(17) 0.0003(16) -0.0009(16)
C(48) 0.033(2) 0.038(2) 0.035(2) 0.0177(19) -0.0050(17) 0.0027(18)
C(49) 0.039(2) 0.040(2) 0.036(2) 0.007(2) -0.0095(19) 0.004(2)
C(50) 0.057(3) 0.035(2) 0.055(3) 0.008(2) -0.026(2) 0.007(2)
C(51) 0.082(4) 0.058(3) 0.063(4) 0.006(3) -0.042(3) 0.017(3)
C(52) 0.062(3) 0.064(3) 0.034(3) -0.015(3) -0.010(2) 0.005(2)
C(53) 0.038(2) 0.048(2) 0.035(2) -0.010(2) -0.009(2) 0.002(2)
C(54) 0.049(3) 0.070(3) 0.045(3) 0.003(2) 0.006(2) -0.015(2)
C(55) 0.023(2) 0.034(2) 0.044(2) 0.0062(17) -0.0004(17) -0.0004(19)
C(56) 0.028(2) 0.030(2) 0.035(2) 0.0032(17) 0.0005(17) 0.0015(17)
C(57) 0.036(2) 0.032(2) 0.038(2) 0.0068(18) -0.0002(18) -0.0063(18)
C(58) 0.047(2) 0.037(2) 0.034(2) 0.002(2) -0.002(2) 0.006(2)
C(59) 0.049(2) 0.038(2) 0.059(3) 0.012(2) -0.006(2) 0.013(2)
C(60) 0.055(2) 0.033(2) 0.063(3) 0.018(2) 0.009(2) -0.001(2)
C(61) 0.035(2) 0.036(2) 0.038(2) 0.0070(19) 0.0008(18) -0.0029(19)
C(62) 0.029(2) 0.046(3) 0.098(4) 0.010(2) -0.001(2) -0.020(2)
C(63) 0.073(4) 0.065(4) 0.193(8) 0.048(3) -0.031(4) -0.031(4)
C(64) 0.040(2) 0.040(2) 0.041(4) 0.0201(13) 0.0000 0.0000
C(65) 0.032(2) 0.032(2) 0.055(5) 0.0162(12) 0.0000 0.0000
C(66) 0.042(2) 0.042(2) 0.038(4) 0.0211(13) 0.0000 0.0000
C(67) 0.049(3) 0.049(3) 0.088(4) 0.028(2) 0.000(2) 0.000(2)
C(68) 0.223(12) 0.072(5) 0.354(19) 0.005(6) 0.265(14) 0.027(8)

loop_
_atom_type_symbol
_atom_type_description
_atom_type_scat_dispersion_real
_atom_type_scat_dispersion_imag
_atom_type_scat_source
C C 0.003 0.002
;
International Tables for Crystallography
(1992, Vol. C, Tables 4.2.6.8 and 6.1.1.4)
;
H H 0.000 0.000
;
International Tables for Crystallography
(1992, Vol. C, Table 6.1.1.4)
;
F F 0.017 0.010
;
International Tables for Crystallography
(1992, Vol. C, Tables 4.2.6.8 and 6.1.1.4)
;
N N 0.006 0.003
;
International Tables for Crystallography
(1992, Vol. C, Tables 4.2.6.8 and 6.1.1.4)
;
O O 0.011 0.006
;
International Tables for Crystallography
(1992, Vol. C, Tables 4.2.6.8 and 6.1.1.4)
;
S S 0.125 0.123
;
International Tables for Crystallography
(1992, Vol. C, Tables 4.2.6.8 and 6.1.1.4)
;
Cu Cu 0.320 1.265
;
International Tables for Crystallography
(1992, Vol. C, Tables 4.2.6.8 and 6.1.1.4)
;

loop_
_geom_angle_atom_site_label_1
_geom_angle_atom_site_label_2
_geom_angle_atom_site_label_3
_geom_angle
_geom_angle_site_symmetry_1
_geom_angle_site_symmetry_3
N(1) Cu(1) N(2) 82.23(11) . .
N(1) Cu(1) N(3) 137.62(15) . .
N(2) Cu(1) N(3) 133.19(14) . .
N(4) Cu(2) N(5) 82.00(12) . .
N(4) Cu(2) N(6) 138.62(16) . .
N(5) Cu(2) N(6) 133.23(14) . .
N(7) Cu(3) N(8) 82.32(15) . .
N(7) Cu(3) N(9) 131.74(17) . .
N(8) Cu(3) N(9) 136.72(15) . .
O(1) S(1) O(1) 115.02(16) . 66502
O(1) S(1) O(1) 115.03(19) . 56503
O(1) S(1) C(64) 103.10(13) . .
O(1) S(1) O(1) 115.02(17) 66502 56503
O(1) S(1) C(64) 103.10(14) 66502 .
O(1) S(1) C(64) 103.10(13) 56503 .
O(2) S(2) O(2) 114.58(18) . 67502
O(2) S(2) O(2) 114.58(17) . 46503
O(2) S(2) C(65) 103.69(13) . .
O(2) S(2) O(2) 114.58(16) 67502 46503
O(2) S(2) C(65) 103.69(13) 67502 .
O(2) S(2) C(65) 103.69(14) 46503 .
O(3) S(3) O(3) 114.63(17) . 77502
O(3) S(3) O(3) 114.63(17) . 57503
O(3) S(3) C(66) 103.62(14) . .
O(3) S(3) O(3) 114.64(19) 77502 57503
O(3) S(3) C(66) 103.62(14) 77502 .
O(3) S(3) C(66) 103.62(14) 57503 .
O(4) S(4) O(5) 115.7(2) . .
O(4) S(4) O(6) 114.0(2) . .
O(4) S(4) C(67) 101.7(2) . .
O(5) S(4) O(6) 115.9(2) . .
O(5) S(4) C(67) 103.7(2) . .
O(6) S(4) C(67) 103.1(3) . .
O(7) S(5) O(8) 114.4(7) . .
O(7) S(5) O(9) 123.4(5) . .
O(7) S(5) C(68) 113.4(8) . .
O(8) S(5) O(9) 113.1(6) . .
O(8) S(5) C(68) 80.0(7) . .
O(9) S(5) C(68) 103.4(7) . .
Cu(1) N(1) C(7) 111.8(2) . .
Cu(1) N(1) C(11) 127.9(2) . .
C(7) N(1) C(11) 119.3(3) . .
Cu(1) N(2) C(5) 123.6(2) . .
Cu(1) N(2) C(6) 101.19(19) . .
Cu(1) N(2) C(13) 107.4(2) . .
C(5) N(2) C(6) 109.2(2) . .
C(5) N(2) C(13) 108.0(2) . .
C(6) N(2) C(13) 106.3(2) . .
Cu(1) N(3) C(20) 165.3(4) . .
Cu(2) N(4) C(28) 112.7(3) . .
Cu(2) N(4) C(32) 125.7(2) . .
C(28) N(4) C(32) 121.0(3) . .
Cu(2) N(5) C(26) 123.0(2) . .
Cu(2) N(5) C(27) 99.4(2) . .
Cu(2) N(5) C(34) 107.9(2) . .
C(26) N(5) C(27) 109.3(3) . .
C(26) N(5) C(34) 109.4(3) . .
C(27) N(5) C(34) 106.5(3) . .
Cu(2) N(6) C(41) 169.6(4) . .
Cu(3) N(7) C(49) 112.4(2) . .
Cu(3) N(7) C(53) 125.9(4) . .
C(49) N(7) C(53) 121.4(4) . .
Cu(3) N(8) C(47) 121.8(3) . .
Cu(3) N(8) C(48) 100.8(2) . .
Cu(3) N(8) C(55) 107.6(2) . .
C(47) N(8) C(48) 110.0(3) . .
C(47) N(8) C(55) 108.9(2) . .
C(48) N(8) C(55) 106.7(3) . .
Cu(3) N(9) C(62) 166.6(3) . .
C(2) C(1) C(2) 119.4(2) . 56503
C(2) C(1) C(3) 120.3(3) . .
C(2) C(1) C(3) 119.6(3) 56503 .
C(1) C(2) C(1) 120.6(4) . 66502
C(1) C(2) C(5) 120.2(2) . .
C(1) C(2) C(5) 119.1(3) 66502 .
C(1) C(3) C(4) 110.2(2) . .
N(2) C(5) C(2) 114.5(3) . .
N(2) C(6) C(7) 112.7(2) . .
N(1) C(7) C(6) 117.9(3) . .
N(1) C(7) C(8) 120.8(3) . .
C(6) C(7) C(8) 121.2(3) . .
C(7) C(8) C(9) 120.6(3) . .
C(8) C(9) C(10) 117.3(3) . .
C(9) C(10) C(11) 120.5(4) . .
N(1) C(11) C(10) 121.5(3) . .
N(1) C(11) C(12) 114.7(3) . .
C(10) C(11) C(12) 123.8(4) . .
N(2) C(13) C(14) 115.3(3) . .
C(13) C(14) C(15) 119.8(3) . .
C(13) C(14) C(19) 123.1(3) . .
C(15) C(14) C(19) 117.0(3) . .
C(14) C(15) C(16) 121.6(3) . .
C(15) C(16) C(17) 120.3(4) . .
C(16) C(17) C(18) 119.7(4) . .
C(17) C(18) C(19) 120.0(3) . .
C(14) C(19) C(18) 121.3(4) . .
N(3) C(20) C(21) 174.7(5) . .
C(23) C(22) C(23) 120.1(3) . 67502
C(23) C(22) C(24) 119.0(3) . .
C(23) C(22) C(24) 120.1(2) 67502 .
C(22) C(23) C(22) 119.8(4) . 46503
C(22) C(23) C(26) 119.0(3) . .
C(22) C(23) C(26) 121.1(2) 46503 .
C(22) C(24) C(25) 111.3(3) . .
N(5) C(26) C(23) 115.0(3) . .
N(5) C(27) C(28) 113.2(3) . .
N(4) C(28) C(27) 116.8(3) . .
N(4) C(28) C(29) 120.6(4) . .
C(27) C(28) C(29) 122.4(3) . .
C(28) C(29) C(30) 119.4(4) . .
C(29) C(30) C(31) 120.7(5) . .
C(30) C(31) C(32) 118.3(5) . .
N(4) C(32) C(31) 120.0(4) . .
N(4) C(32) C(33) 116.6(3) . .
C(31) C(32) C(33) 123.4(4) . .
N(5) C(34) C(35) 113.9(3) . .
C(34) C(35) C(36) 121.3(3) . .
C(34) C(35) C(40) 120.6(3) . .
C(36) C(35) C(40) 118.1(4) . .
C(35) C(36) C(37) 119.9(3) . .
C(36) C(37) C(38) 120.0(5) . .
C(37) C(38) C(39) 120.9(5) . .
C(38) C(39) C(40) 118.3(4) . .
C(35) C(40) C(39) 122.8(4) . .
N(6) C(41) C(42) 177.6(6) . .
C(44) C(43) C(44) 120.2(4) . 57503
C(44) C(43) C(45) 119.6(3) . .
C(44) C(43) C(45) 119.8(3) 57503 .
C(43) C(44) C(43) 119.7(3) . 77502
C(43) C(44) C(47) 121.1(4) . .
C(43) C(44) C(47) 118.9(3) 77502 .
C(43) C(45) C(46) 109.5(4) . .
N(8) C(47) C(44) 114.0(3) . .
N(8) C(48) C(49) 113.6(3) . .
N(7) C(49) C(48) 116.5(4) . .
N(7) C(49) C(50) 121.1(4) . .
C(48) C(49) C(50) 122.2(5) . .
C(49) C(50) C(51) 117.0(6) . .
C(50) C(51) C(52) 120.8(6) . .
C(51) C(52) C(53) 120.3(5) . .
N(7) C(53) C(52) 119.3(5) . .
N(7) C(53) C(54) 118.7(5) . .
C(52) C(53) C(54) 122.0(5) . .
N(8) C(55) C(56) 115.0(3) . .
C(55) C(56) C(57) 119.3(4) . .
C(55) C(56) C(61) 122.7(3) . .
C(57) C(56) C(61) 118.1(4) . .
C(56) C(57) C(58) 121.0(4) . .
C(57) C(58) C(59) 120.0(4) . .
C(58) C(59) C(60) 120.4(5) . .
C(59) C(60) C(61) 119.5(5) . .
C(56) C(61) C(60) 121.1(4) . .
N(9) C(62) C(63) 178.7(6) . .
S(1) C(64) F(1) 110.9(3) . .
S(1) C(64) F(1) 110.9(3) . 66502
S(1) C(64) F(1) 110.9(3) . 56503
F(1) C(64) F(1) 108.0(3) . 66502
F(1) C(64) F(1) 108.0(3) . 56503
F(1) C(64) F(1) 107.9(3) 66502 56503
S(2) C(65) F(2) 111.4(3) . .
S(2) C(65) F(2) 111.4(3) . 67502
S(2) C(65) F(2) 111.4(3) . 46503
F(2) C(65) F(2) 107.4(3) . 67502
F(2) C(65) F(2) 107.4(3) . 46503
F(2) C(65) F(2) 107.4(3) 67502 46503
S(3) C(66) F(3) 111.6(3) . .
S(3) C(66) F(3) 111.6(3) . 77502
S(3) C(66) F(3) 111.6(3) . 57503
F(3) C(66) F(3) 107.3(3) . 77502
F(3) C(66) F(3) 107.3(3) . 57503
F(3) C(66) F(3) 107.3(3) 77502 57503
S(4) C(67) F(4) 111.7(4) . .
S(4) C(67) F(5) 113.0(4) . .
S(4) C(67) F(6) 113.0(4) . .
F(4) C(67) F(5) 107.1(5) . .
F(4) C(67) F(6) 105.7(5) . .
F(5) C(67) F(6) 105.8(4) . .
S(5) C(68) F(7) 144.5(15) . .
S(5) C(68) F(8) 103.8(7) . .
S(5) C(68) F(9) 116.1(10) . .
F(7) C(68) F(8) 90.0(11) . .
F(7) C(68) F(9) 98.5(10) . .
F(8) C(68) F(9) 79.3(9) . .
C(1) C(3) H(1) 108.9 . .
C(1) C(3) H(2) 109.8 . .
C(4) C(3) H(1) 109.3 . .
C(4) C(3) H(2) 109.3 . .
H(1) C(3) H(2) 109.5 . .
C(3) C(4) H(3) 109.5 . .
C(3) C(4) H(4) 109.6 . .
C(3) C(4) H(5) 109.3 . .
H(3) C(4) H(4) 109.5 . .
H(3) C(4) H(5) 109.5 . .
H(4) C(4) H(5) 109.5 . .
N(2) C(5) H(6) 107.9 . .
N(2) C(5) H(7) 108.7 . .
C(2) C(5) H(6) 107.9 . .
C(2) C(5) H(7) 108.3 . .
H(6) C(5) H(7) 109.5 . .
N(2) C(6) H(8) 108.7 . .
N(2) C(6) H(9) 108.3 . .
C(7) C(6) H(8) 109.3 . .
C(7) C(6) H(9) 108.3 . .
H(8) C(6) H(9) 109.5 . .
C(7) C(8) H(10) 119.7 . .
C(9) C(8) H(10) 119.7 . .
C(8) C(9) H(11) 121.0 . .
C(10) C(9) H(11) 121.7 . .
C(9) C(10) H(12) 118.6 . .
C(11) C(10) H(12) 120.8 . .
C(11) C(12) H(13) 109.1 . .
C(11) C(12) H(14) 110.1 . .
C(11) C(12) H(15) 109.2 . .
H(13) C(12) H(14) 109.5 . .
H(13) C(12) H(15) 109.5 . .
H(14) C(12) H(15) 109.5 . .
N(2) C(13) H(16) 108.0 . .
N(2) C(13) H(17) 108.2 . .
C(14) C(13) H(16) 108.6 . .
C(14) C(13) H(17) 107.2 . .
H(16) C(13) H(17) 109.5 . .
C(14) C(15) H(18) 119.1 . .
C(16) C(15) H(18) 119.2 . .
C(15) C(16) H(19) 120.3 . .
C(17) C(16) H(19) 119.4 . .
C(16) C(17) H(20) 120.6 . .
C(18) C(17) H(20) 119.6 . .
C(17) C(18) H(21) 120.1 . .
C(19) C(18) H(21) 119.8 . .
C(14) C(19) H(22) 118.5 . .
C(18) C(19) H(22) 120.2 . .
C(20) C(21) H(23) 109.9 . .
C(20) C(21) H(24) 109.8 . .
C(20) C(21) H(25) 108.6 . .
H(23) C(21) H(24) 109.5 . .
H(23) C(21) H(25) 109.5 . .
H(24) C(21) H(25) 109.5 . .
C(22) C(24) H(26) 108.6 . .
C(22) C(24) H(27) 109.3 . .
C(25) C(24) H(26) 108.6 . .
C(25) C(24) H(27) 109.6 . .
H(26) C(24) H(27) 109.5 . .
C(24) C(25) H(28) 108.9 . .
C(24) C(25) H(29) 110.0 . .
C(24) C(25) H(30) 109.5 . .
H(28) C(25) H(29) 109.5 . .
H(28) C(25) H(30) 109.5 . .
H(29) C(25) H(30) 109.5 . .
N(5) C(26) H(31) 108.0 . .
N(5) C(26) H(32) 108.0 . .
C(23) C(26) H(31) 108.4 . .
C(23) C(26) H(32) 107.8 . .
H(31) C(26) H(32) 109.5 . .
N(5) C(27) H(33) 108.7 . .
N(5) C(27) H(34) 108.4 . .
C(28) C(27) H(33) 108.4 . .
C(28) C(27) H(34) 108.6 . .
H(33) C(27) H(34) 109.5 . .
C(28) C(29) H(35) 119.5 . .
C(30) C(29) H(35) 121.1 . .
C(29) C(30) H(36) 119.4 . .
C(31) C(30) H(36) 119.9 . .
C(30) C(31) H(37) 120.5 . .
C(32) C(31) H(37) 121.2 . .
C(32) C(33) H(38) 109.1 . .
C(32) C(33) H(39) 111.1 . .
C(32) C(33) H(40) 108.2 . .
H(38) C(33) H(39) 109.5 . .
H(38) C(33) H(40) 109.5 . .
H(39) C(33) H(40) 109.5 . .
N(5) C(34) H(41) 108.4 . .
N(5) C(34) H(42) 107.9 . .
C(35) C(34) H(41) 108.2 . .
C(35) C(34) H(42) 108.9 . .
H(41) C(34) H(42) 109.5 . .
C(35) C(36) H(43) 119.5 . .
C(37) C(36) H(43) 120.6 . .
C(36) C(37) H(44) 119.2 . .
C(38) C(37) H(44) 120.7 . .
C(37) C(38) H(45) 119.1 . .
C(39) C(38) H(45) 120.1 . .
C(38) C(39) H(46) 120.3 . .
C(40) C(39) H(46) 121.4 . .
C(35) C(40) H(47) 118.5 . .
C(39) C(40) H(47) 118.7 . .
C(41) C(42) H(48) 109.6 . .
C(41) C(42) H(49) 110.1 . .
C(41) C(42) H(50) 108.7 . .
H(48) C(42) H(49) 109.5 . .
H(48) C(42) H(50) 109.5 . .
H(49) C(42) H(50) 109.5 . .
C(43) C(45) H(51) 108.8 . .
C(43) C(45) H(52) 110.3 . .
C(46) C(45) H(51) 108.4 . .
C(46) C(45) H(52) 110.4 . .
H(51) C(45) H(52) 109.5 . .
C(45) C(46) H(53) 108.3 . .
C(45) C(46) H(54) 109.5 . .
C(45) C(46) H(55) 110.5 . .
H(53) C(46) H(54) 109.5 . .
H(53) C(46) H(55) 109.5 . .
H(54) C(46) H(55) 109.5 . .
N(8) C(47) H(56) 108.5 . .
N(8) C(47) H(57) 108.0 . .
C(44) C(47) H(56) 108.4 . .
C(44) C(47) H(57) 108.5 . .
H(56) C(47) H(57) 109.5 . .
N(8) C(48) H(58) 108.6 . .
N(8) C(48) H(59) 108.1 . .
C(49) C(48) H(58) 108.4 . .
C(49) C(48) H(59) 108.6 . .
H(58) C(48) H(59) 109.5 . .
C(49) C(50) H(60) 120.8 . .
C(51) C(50) H(60) 122.2 . .
C(50) C(51) H(61) 119.6 . .
C(52) C(51) H(61) 119.5 . .
C(51) C(52) H(62) 119.8 . .
C(53) C(52) H(62) 119.9 . .
C(53) C(54) H(63) 110.9 . .
C(53) C(54) H(64) 108.8 . .
C(53) C(54) H(65) 108.7 . .
H(63) C(54) H(64) 109.5 . .
H(63) C(54) H(65) 109.5 . .
H(64) C(54) H(65) 109.5 . .
N(8) C(55) H(66) 108.8 . .
N(8) C(55) H(67) 108.0 . .
C(56) C(55) H(66) 108.3 . .
C(56) C(55) H(67) 107.2 . .
H(66) C(55) H(67) 109.5 . .
C(56) C(57) H(68) 119.7 . .
C(58) C(57) H(68) 119.3 . .
C(57) C(58) H(69) 120.1 . .
C(59) C(58) H(69) 119.9 . .
C(58) C(59) H(70) 119.4 . .
C(60) C(59) H(70) 120.1 . .
C(59) C(60) H(71) 119.8 . .
C(61) C(60) H(71) 120.7 . .
C(56) C(61) H(72) 119.3 . .
C(60) C(61) H(72) 119.6 . .
C(62) C(63) H(73) 108.7 . .
C(62) C(63) H(74) 112.3 . .
C(62) C(63) H(75) 107.4 . .
H(73) C(63) H(74) 109.5 . .
H(73) C(63) H(75) 109.5 . .
H(74) C(63) H(75) 109.5 . .

loop_
_geom_bond_atom_site_label_1
_geom_bond_atom_site_label_2
_geom_bond_distance
_geom_bond_site_symmetry_2
Cu(1) N(1) 2.021(3) .
Cu(1) N(2) 2.163(2) .
Cu(1) N(3) 1.883(3) .
Cu(2) N(4) 2.008(3) .
Cu(2) N(5) 2.178(2) .
Cu(2) N(6) 1.879(2) .
Cu(3) N(7) 2.028(4) .
Cu(3) N(8) 2.158(4) .
Cu(3) N(9) 1.885(5) .
S(1) O(1) 1.432(3) .
S(1) O(1) 1.433(3) 66502
S(1) O(1) 1.432(2) 56503
S(1) C(64) 1.849(8) .
S(2) O(2) 1.446(2) .
S(2) O(2) 1.446(3) 67502
S(2) O(2) 1.446(3) 46503
S(2) C(65) 1.800(8) .
S(3) O(3) 1.430(3) .
S(3) O(3) 1.430(2) 77502
S(3) O(3) 1.430(2) 57503
S(3) C(66) 1.815(8) .
S(4) O(4) 1.410(2) .
S(4) O(5) 1.413(3) .
S(4) O(6) 1.436(4) .
S(4) C(67) 1.794(7) .
S(5) O(7) 1.452(7) .
S(5) O(8) 1.485(12) .
S(5) O(9) 1.397(8) .
S(5) C(68) 1.361(13) .
F(1) C(64) 1.314(4) .
F(2) C(65) 1.328(3) .
F(3) C(66) 1.326(3) .
F(4) C(67) 1.350(5) .
F(5) C(67) 1.316(6) .
F(6) C(67) 1.315(7) .
F(7) C(68) 1.216(12) .
F(8) C(68) 1.715(18) .
F(9) C(68) 1.62(2) .
N(1) C(7) 1.333(4) .
N(1) C(11) 1.340(5) .
N(2) C(5) 1.510(4) .
N(2) C(6) 1.483(4) .
N(2) C(13) 1.505(6) .
N(3) C(20) 1.126(5) .
N(4) C(28) 1.325(5) .
N(4) C(32) 1.354(6) .
N(5) C(26) 1.493(5) .
N(5) C(27) 1.479(4) .
N(5) C(34) 1.495(6) .
N(6) C(41) 1.118(5) .
N(7) C(49) 1.343(7) .
N(7) C(53) 1.341(6) .
N(8) C(47) 1.499(4) .
N(8) C(48) 1.473(6) .
N(8) C(55) 1.506(4) .
N(9) C(62) 1.143(8) .
C(1) C(2) 1.405(4) .
C(1) C(2) 1.399(6) 56503
C(1) C(3) 1.522(4) .
C(2) C(5) 1.533(6) .
C(3) C(4) 1.529(5) .
C(6) C(7) 1.508(5) .
C(7) C(8) 1.382(5) .
C(8) C(9) 1.371(6) .
C(9) C(10) 1.374(6) .
C(10) C(11) 1.365(6) .
C(11) C(12) 1.523(6) .
C(13) C(14) 1.481(5) .
C(14) C(15) 1.407(6) .
C(14) C(19) 1.388(4) .
C(15) C(16) 1.377(6) .
C(16) C(17) 1.361(6) .
C(17) C(18) 1.393(7) .
C(18) C(19) 1.385(6) .
C(20) C(21) 1.475(6) .
C(22) C(23) 1.424(4) .
C(22) C(23) 1.394(6) 67502
C(22) C(24) 1.530(5) .
C(23) C(26) 1.515(6) .
C(24) C(25) 1.517(6) .
C(27) C(28) 1.496(6) .
C(28) C(29) 1.396(6) .
C(29) C(30) 1.352(8) .
C(30) C(31) 1.376(8) .
C(31) C(32) 1.405(7) .
C(32) C(33) 1.483(6) .
C(34) C(35) 1.519(5) .
C(35) C(36) 1.365(6) .
C(35) C(40) 1.366(4) .
C(36) C(37) 1.385(7) .
C(37) C(38) 1.364(7) .
C(38) C(39) 1.353(8) .
C(39) C(40) 1.366(6) .
C(41) C(42) 1.484(6) .
C(43) C(44) 1.396(5) .
C(43) C(44) 1.412(4) 57503
C(43) C(45) 1.521(7) .
C(44) C(47) 1.518(4) .
C(45) C(46) 1.536(6) .
C(48) C(49) 1.486(6) .
C(49) C(50) 1.404(8) .
C(50) C(51) 1.380(8) .
C(51) C(52) 1.363(11) .
C(52) C(53) 1.383(9) .
C(53) C(54) 1.472(9) .
C(55) C(56) 1.506(6) .
C(56) C(57) 1.396(6) .
C(56) C(61) 1.365(7) .
C(57) C(58) 1.367(7) .
C(58) C(59) 1.358(8) .
C(59) C(60) 1.372(7) .
C(60) C(61) 1.385(7) .
C(62) C(63) 1.450(10) .
C(3) H(1) 0.950 .
C(3) H(2) 0.950 .
C(4) H(3) 0.950 .
C(4) H(4) 0.950 .
C(4) H(5) 0.950 .
C(5) H(6) 0.950 .
C(5) H(7) 0.950 .
C(6) H(8) 0.950 .
C(6) H(9) 0.950 .
C(8) H(10) 0.950 .
C(9) H(11) 0.950 .
C(10) H(12) 0.950 .
C(12) H(13) 0.950 .
C(12) H(14) 0.950 .
C(12) H(15) 0.950 .
C(13) H(16) 0.950 .
C(13) H(17) 0.950 .
C(15) H(18) 0.950 .
C(16) H(19) 0.950 .
C(17) H(20) 0.950 .
C(18) H(21) 0.950 .
C(19) H(22) 0.950 .
C(21) H(23) 0.950 .
C(21) H(24) 0.950 .
C(21) H(25) 0.950 .
C(24) H(26) 0.950 .
C(24) H(27) 0.950 .
C(25) H(28) 0.950 .
C(25) H(29) 0.950 .
C(25) H(30) 0.950 .
C(26) H(31) 0.950 .
C(26) H(32) 0.950 .
C(27) H(33) 0.950 .
C(27) H(34) 0.950 .
C(29) H(35) 0.950 .
C(30) H(36) 0.950 .
C(31) H(37) 0.950 .
C(33) H(38) 0.950 .
C(33) H(39) 0.950 .
C(33) H(40) 0.950 .
C(34) H(41) 0.950 .
C(34) H(42) 0.950 .
C(36) H(43) 0.950 .
C(37) H(44) 0.950 .
C(38) H(45) 0.950 .
C(39) H(46) 0.950 .
C(40) H(47) 0.950 .
C(42) H(48) 0.950 .
C(42) H(49) 0.950 .
C(42) H(50) 0.950 .
C(45) H(51) 0.950 .
C(45) H(52) 0.950 .
C(46) H(53) 0.950 .
C(46) H(54) 0.950 .
C(46) H(55) 0.950 .
C(47) H(56) 0.950 .
C(47) H(57) 0.950 .
C(48) H(58) 0.950 .
C(48) H(59) 0.950 .
C(50) H(60) 0.950 .
C(51) H(61) 0.950 .
C(52) H(62) 0.950 .
C(54) H(63) 0.950 .
C(54) H(64) 0.950 .
C(54) H(65) 0.950 .
C(55) H(66) 0.950 .
C(55) H(67) 0.950 .
C(57) H(68) 0.950 .
C(58) H(69) 0.950 .
C(59) H(70) 0.950 .
C(60) H(71) 0.950 .
C(61) H(72) 0.950 .
C(63) H(73) 0.950 .
C(63) H(74) 0.950 .
C(63) H(75) 0.950 .

loop_
_geom_contact_atom_site_label_1
_geom_contact_atom_site_label_2
_geom_contact_distance
_geom_contact_site_symmetry_2
Cu(1) O(1) 2.459(3) .
Cu(2) O(2) 2.367(3) 67502
Cu(3) S(3) 3.5981(7) .
Cu(3) O(3) 2.371(2) 77502
S(3) Cu(3) 3.5981(7) .
S(3) Cu(3) 3.5980(8) 77502
S(3) Cu(3) 3.5982(8) 57503
F(1) N(1) 3.394(5) .
F(1) C(4) 3.583(4) 55401
F(1) C(7) 3.538(5) .
F(1) C(8) 3.425(6) .
F(1) C(9) 3.191(7) .
F(1) C(10) 3.030(8) .
F(1) C(11) 3.129(7) .
F(2) N(4) 3.374(4) 67502
F(2) C(30) 3.569(6) 67502
F(2) C(31) 3.172(5) 67502
F(2) C(32) 3.069(5) 67502
F(2) C(33) 3.595(7) 67502
F(3) N(7) 3.354(3) .
F(3) C(46) 3.564(6) 55401
F(3) C(51) 3.583(7) .
F(3) C(52) 3.099(5) .
F(3) C(53) 3.008(4) .
F(3) C(54) 3.441(5) .
F(4) N(7) 3.518(4) .
F(4) C(42) 3.390(9) .
F(4) C(53) 3.310(5) .
F(4) C(54) 3.370(6) .
F(5) N(6) 3.256(6) .
F(5) C(39) 3.587(7) .
F(5) C(40) 3.408(6) .
F(5) C(41) 3.171(8) .
F(6) C(61) 3.288(5) .
F(7) C(62) 3.557(9) 57503
F(7) C(63) 3.375(11) 57503
O(1) Cu(1) 2.459(3) .
O(1) N(1) 2.929(5) .
O(1) N(2) 3.532(4) .
O(1) N(3) 3.545(5) .
O(1) C(1) 3.499(4) 66502
O(1) C(6) 3.372(5) .
O(1) C(6) 3.151(4) 66502
O(1) C(7) 3.268(5) .
O(1) C(7) 3.281(4) 66502
O(1) C(8) 3.565(4) 66502
O(2) Cu(2) 2.367(2) 46503
O(2) N(4) 3.062(5) 46503
O(2) N(6) 3.189(3) 46503
O(2) C(22) 3.543(4) 46503
O(2) C(27) 3.170(6) .
O(2) C(28) 3.288(6) .
O(2) C(28) 3.584(6) 46503
O(3) Cu(3) 2.371(3) 57503
O(3) N(7) 3.573(3) .
O(3) N(7) 3.035(4) 57503
O(3) N(9) 3.264(6) 57503
O(3) C(43) 3.511(4) .
O(3) C(48) 3.197(4) .
O(3) C(49) 3.301(4) .
O(4) C(4) 3.437(7) .
O(4) C(5) 3.349(4) .
O(4) C(9) 3.306(5) 55601
O(4) C(10) 3.489(5) 55601
O(4) C(13) 3.583(4) .
O(4) C(15) 3.557(5) .
O(5) N(9) 3.449(4) .
O(5) C(61) 3.435(6) .
O(5) C(62) 3.077(5) .
O(5) C(63) 3.162(9) .
O(6) C(21) 3.302(7) 56503
O(6) C(58) 3.407(6) 55401
O(6) C(59) 3.421(6) 55401
O(7) C(34) 3.589(12) 67602
O(8) C(18) 3.273(14) 67602
O(9) C(51) 3.465(7) 55601
O(9) C(52) 3.487(8) 55601
O(9) C(55) 3.532(7) .
O(9) C(57) 3.587(8) .
N(1) F(1) 3.394(5) .
N(1) O(1) 2.929(5) .
N(2) O(1) 3.532(4) .
N(3) O(1) 3.545(5) .
N(4) F(2) 3.374(5) 46503
N(4) O(2) 3.062(5) 67502
N(6) F(5) 3.256(6) .
N(6) O(2) 3.189(5) 67502
N(7) F(3) 3.354(3) .
N(7) F(4) 3.518(4) .
N(7) O(3) 3.573(3) .
N(7) O(3) 3.035(4) 77502
N(9) O(3) 3.264(4) 77502
N(9) O(5) 3.449(4) .
C(1) O(1) 3.499(4) 56503
C(4) F(1) 3.583(4) 55601
C(4) O(4) 3.437(7) .
C(5) O(4) 3.349(4) .
C(6) O(1) 3.372(5) .
C(6) O(1) 3.151(5) 56503
C(7) F(1) 3.538(5) .
C(7) O(1) 3.268(5) .
C(7) O(1) 3.281(6) 56503
C(8) F(1) 3.425(6) .
C(8) O(1) 3.565(6) 56503
C(9) F(1) 3.191(7) .
C(9) O(4) 3.306(5) 55401
C(10) F(1) 3.030(8) .
C(10) O(4) 3.489(5) 55401
C(11) F(1) 3.129(7) .
C(11) C(37) 3.582(10) .
C(13) O(4) 3.583(4) .
C(13) C(39) 3.559(7) .
C(13) C(40) 3.409(7) .
C(15) O(4) 3.557(5) .
C(16) C(32) 3.577(9) .
C(18) O(8) 3.273(10) 46403
C(19) C(34) 3.463(7) .
C(21) O(6) 3.302(9) 66502
C(21) C(59) 3.522(8) 66402
C(22) O(2) 3.543(4) 67502
C(27) O(2) 3.170(6) .
C(28) O(2) 3.288(6) .
C(28) O(2) 3.584(5) 67502
C(30) F(2) 3.569(8) 46503
C(31) F(2) 3.172(9) 46503
C(32) F(2) 3.069(7) 46503
C(32) C(16) 3.577(9) .
C(33) F(2) 3.595(8) 46503
C(34) O(7) 3.589(9) 46403
C(34) C(19) 3.463(7) .
C(37) C(11) 3.582(10) .
C(39) F(5) 3.587(7) .
C(39) C(13) 3.559(7) .
C(40) F(5) 3.408(6) .
C(40) C(13) 3.409(7) .
C(41) F(5) 3.171(8) .
C(42) F(4) 3.390(9) .
C(42) C(51) 3.563(7) .
C(42) C(52) 3.444(7) .
C(43) O(3) 3.511(4) .
C(46) F(3) 3.564(6) 55601
C(48) O(3) 3.197(4) .
C(49) O(3) 3.301(4) .
C(51) F(3) 3.583(7) .
C(51) O(9) 3.465(7) 55401
C(51) C(42) 3.563(7) .
C(52) F(3) 3.099(5) .
C(52) O(9) 3.487(8) 55401
C(52) C(42) 3.444(7) .
C(53) F(3) 3.008(4) .
C(53) F(4) 3.310(5) .
C(54) F(3) 3.441(5) .
C(54) F(4) 3.370(6) .
C(55) O(9) 3.532(7) .
C(57) O(9) 3.587(8) .
C(58) O(6) 3.407(6) 55601
C(59) O(6) 3.421(6) 55601
C(59) C(21) 3.522(9) 56603
C(61) F(6) 3.288(5) .
C(61) O(5) 3.435(6) .
C(62) F(7) 3.557(10) 77502
C(62) O(5) 3.077(5) .
C(63) F(7) 3.375(11) 77502
C(63) O(5) 3.162(9) .
S(1) H(9) 3.111 .
S(1) H(9) 3.111 66502
S(1) H(9) 3.111 56503
S(2) H(33) 3.293 .
S(2) H(33) 3.293 67502
S(2) H(33) 3.293 46503
S(3) H(59) 3.344 .
S(3) H(59) 3.344 77502
S(3) H(59) 3.344 57503
S(4) H(2) 3.575 .
S(4) H(3) 3.447 .
S(4) H(6) 3.577 .
S(4) H(11) 3.379 55601
S(4) H(16) 3.430 .
S(4) H(23) 3.319 56503
S(5) H(42) 3.580 67602
S(5) H(50) 3.173 55601
S(5) H(61) 3.222 55601
F(1) H(3) 3.296 55401
F(1) H(5) 2.979 55401
F(1) H(5) 3.041 66402
F(1) H(12) 3.377 .
F(1) H(13) 3.505 .
F(2) H(28) 3.508 67602
F(2) H(30) 2.730 55601
F(2) H(30) 3.296 67602
F(2) H(37) 3.488 67502
F(2) H(39) 3.466 67502
F(2) H(40) 3.566 67502
F(3) H(53) 3.333 55401
F(3) H(55) 2.915 55401
F(3) H(55) 3.044 77402
F(3) H(62) 3.345 .
F(3) H(63) 2.931 .
F(3) H(63) 3.319 57503
F(4) H(48) 2.755 .
F(4) H(49) 3.428 .
F(4) H(64) 3.268 .
F(4) H(65) 3.009 .
F(4) H(67) 3.252 .
F(4) H(69) 3.367 55401
F(4) H(72) 3.047 .
F(5) H(16) 3.314 .
F(5) H(18) 3.234 .
F(5) H(38) 3.232 .
F(5) H(46) 3.110 .
F(5) H(47) 2.685 .
F(5) H(48) 3.181 .
F(6) H(11) 3.511 55601
F(6) H(38) 3.071 .
F(6) H(45) 3.369 55601
F(6) H(72) 2.944 .
F(7) H(24) 3.313 67602
F(7) H(52) 3.014 .
F(7) H(53) 3.440 .
F(7) H(54) 3.555 .
F(7) H(58) 3.319 .
F(7) H(73) 2.639 57503
F(7) H(75) 3.586 57503
F(8) H(20) 3.559 67502
F(8) H(36) 2.867 67502
F(8) H(58) 2.920 .
F(8) H(66) 3.189 .
F(8) H(73) 2.956 57503
F(9) H(14) 3.406 67602
F(9) H(15) 2.955 67602
F(9) H(43) 2.821 67602
F(9) H(73) 3.121 57503
O(1) H(9) 2.949 .
O(1) H(9) 2.345 66502
O(2) H(33) 2.375 .
O(2) H(33) 3.243 46503
O(2) H(40) 3.300 46503
O(3) H(59) 2.413 .
O(3) H(59) 3.304 57503
O(3) H(63) 3.439 57503
O(4) H(2) 3.108 .
O(4) H(3) 2.645 .
O(4) H(6) 2.491 .
O(4) H(7) 3.519 .
O(4) H(8) 3.561 .
O(4) H(11) 2.596 55601
O(4) H(12) 2.938 55601
O(4) H(16) 2.759 .
O(4) H(18) 2.677 .
O(5) H(3) 3.530 .
O(5) H(11) 3.259 55601
O(5) H(23) 3.304 56503
O(5) H(65) 3.197 .
O(5) H(71) 3.150 .
O(5) H(72) 2.688 .
O(5) H(74) 3.156 .
O(5) H(75) 2.780 .
O(6) H(2) 3.433 .
O(6) H(8) 3.068 .
O(6) H(16) 3.195 .
O(6) H(23) 2.423 56503
O(6) H(46) 3.422 .
O(6) H(64) 3.510 .
O(6) H(65) 3.591 .
O(6) H(69) 2.759 55401
O(6) H(70) 2.783 55401
O(7) H(26) 3.402 55601
O(7) H(29) 3.437 55601
O(7) H(32) 3.006 67602
O(7) H(34) 3.140 67602
O(7) H(36) 3.537 67502
O(7) H(42) 2.668 67602
O(7) H(43) 3.324 67602
O(7) H(50) 2.979 55601
O(8) H(21) 2.454 67602
O(8) H(22) 3.401 67602
O(8) H(24) 3.576 67602
O(8) H(25) 2.950 67602
O(8) H(42) 3.453 67602
O(8) H(61) 2.776 55601
O(9) H(50) 2.917 55601
O(9) H(53) 3.243 .
O(9) H(56) 2.881 .
O(9) H(61) 2.809 55601
O(9) H(62) 2.863 55601
O(9) H(66) 2.646 .
O(9) H(68) 2.716 .
C(4) H(11) 3.533 55601
C(4) H(13) 3.141 56603
C(5) H(12) 3.556 55601
C(8) H(45) 3.197 .
C(8) H(70) 3.217 55401
C(8) H(71) 3.172 55401
C(9) H(3) 3.176 55401
C(9) H(44) 3.594 .
C(9) H(45) 3.185 .
C(9) H(71) 3.221 55401
C(10) H(3) 3.566 55401
C(10) H(18) 3.288 55401
C(10) H(44) 3.108 .
C(11) H(44) 3.199 .
C(12) H(4) 3.370 66402
C(12) H(5) 3.514 66402
C(12) H(19) 3.424 55401
C(13) H(47) 3.559 .
C(14) H(41) 3.136 .
C(15) H(12) 2.966 55601
C(15) H(14) 3.500 55601
C(15) H(41) 3.305 .
C(16) H(12) 3.326 55601
C(16) H(14) 2.860 55601
C(16) H(38) 3.457 .
C(16) H(41) 3.356 .
C(17) H(14) 3.428 55601
C(17) H(41) 3.216 .
C(17) H(74) 3.362 66502
C(18) H(41) 2.995 .
C(18) H(42) 3.450 .
C(18) H(74) 3.465 66502
C(19) H(41) 2.932 .
C(19) H(42) 3.392 .
C(20) H(70) 3.165 66402
C(21) H(54) 3.340 46403
C(21) H(70) 3.024 66402
C(25) H(39) 2.934 55401
C(29) H(20) 3.328 .
C(30) H(20) 3.210 .
C(31) H(19) 3.137 .
C(31) H(20) 3.586 .
C(31) H(43) 3.377 55601
C(32) H(19) 3.167 .
C(33) H(19) 3.507 .
C(33) H(28) 3.009 55601
C(33) H(44) 3.284 55601
C(35) H(17) 3.064 .
C(36) H(17) 3.219 .
C(36) H(37) 3.026 55401
C(37) H(17) 3.252 .
C(37) H(37) 3.457 55401
C(37) H(38) 3.340 55401
C(37) H(39) 3.237 55401
C(38) H(17) 3.142 .
C(39) H(16) 3.306 .
C(39) H(17) 2.953 .
C(39) H(69) 3.527 55401
C(40) H(16) 3.272 .
C(40) H(17) 2.889 .
C(42) H(61) 3.539 .
C(42) H(62) 3.374 .
C(42) H(68) 3.310 55401
C(42) H(69) 3.495 55401
C(46) H(24) 3.439 67602
C(46) H(63) 2.904 57603
C(46) H(64) 3.489 57603
C(47) H(62) 3.592 55601
C(50) H(49) 3.512 .
C(51) H(48) 3.573 .
C(51) H(49) 2.884 .
C(51) H(53) 3.516 55401
C(52) H(48) 3.103 .
C(52) H(49) 3.060 .
C(52) H(53) 3.566 55401
C(52) H(68) 3.244 55401
C(53) H(48) 3.563 .
C(54) H(23) 3.598 56503
C(54) H(54) 3.204 77402
C(54) H(55) 3.186 77402
C(54) H(69) 3.173 55401
C(57) H(46) 3.578 55601
C(57) H(48) 3.360 55601
C(57) H(62) 3.111 55601
C(57) H(64) 3.209 55601
C(58) H(24) 3.588 56603
C(58) H(45) 3.521 55601
C(58) H(46) 2.799 55601
C(58) H(48) 3.233 55601
C(58) H(64) 2.745 55601
C(59) H(10) 3.101 55601
C(59) H(23) 3.339 56603
C(59) H(24) 3.025 56603
C(59) H(45) 3.085 55601
C(59) H(46) 3.086 55601
C(60) H(10) 3.137 55601
C(60) H(11) 3.403 55601
C(60) H(24) 3.559 56603
C(60) H(45) 3.219 55601
C(63) H(20) 3.493 56503
C(64) H(5) 3.580 55401
C(64) H(5) 3.580 66402
C(64) H(5) 3.580 56403
C(65) H(30) 3.582 55601
C(65) H(30) 3.582 67602
C(65) H(30) 3.582 46603
C(66) H(55) 3.561 55401
C(66) H(55) 3.560 77402
C(66) H(55) 3.560 57403
C(66) H(63) 3.577 .
C(66) H(63) 3.577 77502
C(66) H(63) 3.577 57503
C(67) H(48) 3.542 .
C(67) H(72) 3.322 .
C(68) H(73) 3.417 57503
H(2) S(4) 3.575 .
H(2) O(4) 3.108 .
H(2) O(6) 3.433 .
H(3) S(4) 3.447 .
H(3) F(1) 3.296 55601
H(3) O(4) 2.645 .
H(3) O(5) 3.530 .
H(3) C(9) 3.176 55601
H(3) C(10) 3.566 55601
H(3) H(11) 2.681 55601
H(3) H(12) 3.358 55601
H(3) H(13) 3.406 56603
H(4) C(12) 3.370 56603
H(4) H(13) 2.728 56603
H(4) H(14) 3.158 56603
H(4) H(74) 3.246 .
H(4) H(75) 3.127 .
H(5) F(1) 2.979 55601
H(5) F(1) 3.041 56603
H(5) C(12) 3.514 56603
H(5) C(64) 3.580 55601
H(5) H(12) 3.523 56603
H(5) H(13) 2.825 56603
H(5) H(14) 3.563 56603
H(6) S(4) 3.577 .
H(6) O(4) 2.491 .
H(6) H(12) 3.246 55601
H(7) O(4) 3.519 .
H(7) H(12) 2.983 55601
H(8) O(4) 3.561 .
H(8) O(6) 3.068 .
H(8) H(70) 3.186 55401
H(9) S(1) 3.111 .
H(9) O(1) 2.949 .
H(9) O(1) 2.345 56503
H(10) C(59) 3.101 55401
H(10) C(60) 3.137 55401
H(10) H(45) 3.412 .
H(10) H(70) 2.518 55401
H(10) H(71) 2.590 55401
H(11) S(4) 3.379 55401
H(11) F(6) 3.511 55401
H(11) O(4) 2.596 55401
H(11) O(5) 3.259 55401
H(11) C(4) 3.533 55401
H(11) C(60) 3.403 55401
H(11) H(3) 2.681 55401
H(11) H(45) 3.361 .
H(11) H(71) 2.691 55401
H(12) F(1) 3.377 .
H(12) O(4) 2.938 55401
H(12) C(5) 3.556 55401
H(12) C(15) 2.966 55401
H(12) C(16) 3.326 55401
H(12) H(3) 3.358 55401
H(12) H(5) 3.523 66402
H(12) H(6) 3.246 55401
H(12) H(7) 2.983 55401
H(12) H(18) 2.420 55401
H(12) H(19) 3.150 55401
H(12) H(44) 3.276 .
H(13) F(1) 3.505 .
H(13) C(4) 3.141 66402
H(13) H(3) 3.406 66402
H(13) H(4) 2.728 66402
H(13) H(5) 2.825 66402
H(13) H(75) 3.378 66402
H(14) F(9) 3.406 46403
H(14) C(15) 3.500 55401
H(14) C(16) 2.860 55401
H(14) C(17) 3.428 55401
H(14) H(4) 3.158 66402
H(14) H(5) 3.563 66402
H(14) H(19) 2.552 55401
H(14) H(20) 3.507 55401
H(14) H(44) 3.400 .
H(14) H(73) 3.543 66402
H(14) H(75) 3.576 66402
H(15) F(9) 2.955 46403
H(16) S(4) 3.430 .
H(16) F(5) 3.314 .
H(16) O(4) 2.759 .
H(16) O(6) 3.195 .
H(16) C(39) 3.306 .
H(16) C(40) 3.272 .
H(16) H(46) 3.392 .
H(16) H(47) 3.258 .
H(17) C(35) 3.064 .
H(17) C(36) 3.219 .
H(17) C(37) 3.252 .
H(17) C(38) 3.142 .
H(17) C(39) 2.953 .
H(17) C(40) 2.889 .
H(17) H(46) 3.429 .
H(17) H(47) 3.277 .
H(18) F(5) 3.234 .
H(18) O(4) 2.677 .
H(18) C(10) 3.288 55601
H(18) H(12) 2.420 55601
H(18) H(38) 3.335 .
H(19) C(12) 3.424 55601
H(19) C(31) 3.137 .
H(19) C(32) 3.167 .
H(19) C(33) 3.507 .
H(19) H(12) 3.150 55601
H(19) H(14) 2.552 55601
H(19) H(37) 3.263 .
H(19) H(38) 2.951 .
H(19) H(44) 2.786 55601
H(20) F(8) 3.559 46503
H(20) C(29) 3.328 .
H(20) C(30) 3.210 .
H(20) C(31) 3.586 .
H(20) C(63) 3.493 66502
H(20) H(14) 3.507 55601
H(20) H(35) 3.557 .
H(20) H(36) 3.406 .
H(20) H(73) 3.023 66502
H(20) H(74) 3.072 66502
H(21) O(8) 2.454 46403
H(21) H(41) 3.400 .
H(21) H(42) 3.466 .
H(21) H(74) 3.331 66502
H(22) O(8) 3.401 46403
H(22) H(41) 3.351 .
H(22) H(42) 3.423 .
H(23) S(4) 3.319 66502
H(23) O(5) 3.304 66502
H(23) O(6) 2.423 66502
H(23) C(54) 3.598 66502
H(23) C(59) 3.339 66402
H(23) H(54) 3.574 46403
H(23) H(64) 3.229 66502
H(23) H(65) 3.266 66502
H(23) H(69) 3.436 66402
H(23) H(70) 2.786 66402
H(23) H(74) 3.581 66502
H(24) F(7) 3.313 46403
H(24) O(8) 3.576 46403
H(24) C(46) 3.439 46403
H(24) C(58) 3.588 66402
H(24) C(59) 3.025 66402
H(24) C(60) 3.559 66402
H(24) H(53) 3.576 46403
H(24) H(54) 2.567 46403
H(24) H(64) 3.512 66502
H(24) H(70) 2.756 66402
H(25) O(8) 2.950 46403
H(25) H(54) 3.463 46403
H(25) H(74) 3.259 66502
H(26) O(7) 3.402 55401
H(28) F(2) 3.508 46403
H(28) C(33) 3.009 55401
H(28) H(37) 3.527 55401
H(28) H(39) 2.109 55401
H(28) H(40) 3.249 55401
H(29) O(7) 3.437 55401
H(29) H(36) 3.323 67402
H(29) H(39) 3.122 55401
H(30) F(2) 2.730 55401
H(30) F(2) 3.296 46403
H(30) C(65) 3.582 55401
H(30) H(36) 3.594 67402
H(30) H(37) 3.600 67402
H(30) H(39) 3.241 55401
H(31) H(37) 3.112 55401
H(31) H(39) 3.541 55401
H(32) O(7) 3.006 46403
H(32) H(37) 3.320 55401
H(33) S(2) 3.293 .
H(33) O(2) 2.375 .
H(33) O(2) 3.243 67502
H(34) O(7) 3.140 46403
H(35) H(20) 3.557 .
H(36) F(8) 2.867 46503
H(36) O(7) 3.537 46503
H(36) H(20) 3.406 .
H(36) H(29) 3.323 46603
H(36) H(30) 3.594 46603
H(37) F(2) 3.488 46503
H(37) C(36) 3.026 55601
H(37) C(37) 3.457 55601
H(37) H(19) 3.263 .
H(37) H(28) 3.527 55601
H(37) H(30) 3.600 46603
H(37) H(31) 3.112 55601
H(37) H(32) 3.320 55601
H(37) H(43) 2.496 55601
H(37) H(44) 3.249 55601
H(38) F(5) 3.232 .
H(38) F(6) 3.071 .
H(38) C(16) 3.457 .
H(38) C(37) 3.340 55601
H(38) H(18) 3.335 .
H(38) H(19) 2.951 .
H(38) H(44) 2.758 55601
H(39) F(2) 3.466 46503
H(39) C(25) 2.934 55601
H(39) C(37) 3.237 55601
H(39) H(28) 2.109 55601
H(39) H(29) 3.122 55601
H(39) H(30) 3.241 55601
H(39) H(31) 3.541 55601
H(39) H(44) 3.060 55601
H(40) F(2) 3.566 46503
H(40) O(2) 3.300 67502
H(40) H(28) 3.249 55601
H(41) C(14) 3.136 .
H(41) C(15) 3.305 .
H(41) C(16) 3.356 .
H(41) C(17) 3.216 .
H(41) C(18) 2.995 .
H(41) C(19) 2.932 .
H(41) H(21) 3.400 .
H(41) H(22) 3.351 .
H(42) S(5) 3.580 46403
H(42) O(7) 2.668 46403
H(42) O(8) 3.453 46403
H(42) C(18) 3.450 .
H(42) C(19) 3.392 .
H(42) H(21) 3.466 .
H(42) H(22) 3.423 .
H(43) F(9) 2.821 46403
H(43) O(7) 3.324 46403
H(43) C(31) 3.377 55401
H(43) H(37) 2.496 55401
H(44) C(9) 3.594 .
H(44) C(10) 3.108 .
H(44) C(11) 3.199 .
H(44) C(33) 3.284 55401
H(44) H(12) 3.276 .
H(44) H(14) 3.400 .
H(44) H(19) 2.786 55401
H(44) H(37) 3.249 55401
H(44) H(38) 2.758 55401
H(44) H(39) 3.060 55401
H(45) F(6) 3.369 55401
H(45) C(8) 3.197 .
H(45) C(9) 3.185 .
H(45) C(58) 3.521 55401
H(45) C(59) 3.085 55401
H(45) C(60) 3.219 55401
H(45) H(10) 3.412 .
H(45) H(11) 3.361 .
H(45) H(70) 3.228 55401
H(45) H(71) 3.444 55401
H(46) F(5) 3.110 .
H(46) O(6) 3.422 .
H(46) C(57) 3.578 55401
H(46) C(58) 2.799 55401
H(46) C(59) 3.086 55401
H(46) H(16) 3.392 .
H(46) H(17) 3.429 .
H(46) H(69) 2.599 55401
H(46) H(70) 3.089 55401
H(47) F(5) 2.685 .
H(47) C(13) 3.559 .
H(47) H(16) 3.258 .
H(47) H(17) 3.277 .
H(48) F(4) 2.755 .
H(48) F(5) 3.181 .
H(48) C(51) 3.573 .
H(48) C(52) 3.103 .
H(48) C(53) 3.563 .
H(48) C(57) 3.360 55401
H(48) C(58) 3.233 55401
H(48) C(67) 3.542 .
H(48) H(62) 2.984 .
H(48) H(64) 3.438 .
H(48) H(68) 2.839 55401
H(48) H(69) 2.603 55401
H(49) F(4) 3.428 .
H(49) C(50) 3.512 .
H(49) C(51) 2.884 .
H(49) C(52) 3.060 .
H(49) H(61) 2.885 .
H(49) H(62) 3.213 .
H(50) S(5) 3.173 55401
H(50) O(7) 2.979 55401
H(50) O(9) 2.917 55401
H(50) H(61) 3.503 .
H(50) H(62) 3.377 .
H(50) H(68) 2.929 55401
H(52) F(7) 3.014 .
H(53) F(3) 3.333 55601
H(53) F(7) 3.440 .
H(53) O(9) 3.243 .
H(53) C(51) 3.516 55601
H(53) C(52) 3.566 55601
H(53) H(24) 3.576 67602
H(53) H(61) 3.184 55601
H(53) H(62) 3.247 55601
H(53) H(63) 3.228 57603
H(54) F(7) 3.555 .
H(54) C(21) 3.340 67602
H(54) C(54) 3.204 57603
H(54) H(23) 3.574 67602
H(54) H(24) 2.567 67602
H(54) H(25) 3.463 67602
H(54) H(63) 2.646 57603
H(54) H(64) 2.905 57603
H(55) F(3) 2.915 55601
H(55) F(3) 3.044 57603
H(55) C(54) 3.186 57603
H(55) C(66) 3.561 55601
H(55) H(63) 2.426 57603
H(55) H(64) 3.189 57603
H(56) O(9) 2.881 .
H(56) H(62) 3.218 55601
H(57) H(62) 3.072 55601
H(58) F(7) 3.319 .
H(58) F(8) 2.920 .
H(59) S(3) 3.344 .
H(59) O(3) 2.413 .
H(59) O(3) 3.304 77502
H(61) S(5) 3.222 55401
H(61) O(8) 2.776 55401
H(61) O(9) 2.809 55401
H(61) C(42) 3.539 .
H(61) H(49) 2.885 .
H(61) H(50) 3.503 .
H(61) H(53) 3.184 55401
H(62) F(3) 3.345 .
H(62) O(9) 2.863 55401
H(62) C(42) 3.374 .
H(62) C(47) 3.592 55401
H(62) C(57) 3.111 55401
H(62) H(48) 2.984 .
H(62) H(49) 3.213 .
H(62) H(50) 3.377 .
H(62) H(53) 3.247 55401
H(62) H(56) 3.218 55401
H(62) H(57) 3.072 55401
H(62) H(68) 2.385 55401
H(62) H(69) 3.351 55401
H(63) F(3) 2.931 .
H(63) F(3) 3.319 77502
H(63) O(3) 3.439 77502
H(63) C(46) 2.904 77402
H(63) C(66) 3.577 .
H(63) H(53) 3.228 77402
H(63) H(54) 2.646 77402
H(63) H(55) 2.426 77402
H(64) F(4) 3.268 .
H(64) O(6) 3.510 .
H(64) C(46) 3.489 77402
H(64) C(57) 3.209 55401
H(64) C(58) 2.745 55401
H(64) H(23) 3.229 56503
H(64) H(24) 3.512 56503
H(64) H(48) 3.438 .
H(64) H(54) 2.905 77402
H(64) H(55) 3.189 77402
H(64) H(68) 3.144 55401
H(64) H(69) 2.262 55401
H(65) F(4) 3.009 .
H(65) O(5) 3.197 .
H(65) O(6) 3.591 .
H(65) H(23) 3.266 56503
H(65) H(69) 3.470 55401
H(66) F(8) 3.189 .
H(66) O(9) 2.646 .
H(67) F(4) 3.252 .
H(68) O(9) 2.716 .
H(68) C(42) 3.310 55601
H(68) C(52) 3.244 55601
H(68) H(48) 2.839 55601
H(68) H(50) 2.929 55601
H(68) H(62) 2.385 55601
H(68) H(64) 3.144 55601
H(69) F(4) 3.367 55601
H(69) O(6) 2.759 55601
H(69) C(39) 3.527 55601
H(69) C(42) 3.495 55601
H(69) C(54) 3.173 55601
H(69) H(23) 3.436 56603
H(69) H(46) 2.599 55601
H(69) H(48) 2.603 55601
H(69) H(62) 3.351 55601
H(69) H(64) 2.262 55601
H(69) H(65) 3.470 55601
H(70) O(6) 2.783 55601
H(70) C(8) 3.217 55601
H(70) C(20) 3.165 56603
H(70) C(21) 3.024 56603
H(70) H(8) 3.186 55601
H(70) H(10) 2.518 55601
H(70) H(23) 2.786 56603
H(70) H(24) 2.756 56603
H(70) H(45) 3.228 55601
H(70) H(46) 3.089 55601
H(71) O(5) 3.150 .
H(71) C(8) 3.172 55601
H(71) C(9) 3.221 55601
H(71) H(10) 2.590 55601
H(71) H(11) 2.691 55601
H(71) H(45) 3.444 55601
H(72) F(4) 3.047 .
H(72) F(6) 2.944 .
H(72) O(5) 2.688 .
H(72) C(67) 3.322 .
H(73) F(7) 2.639 77502
H(73) F(8) 2.956 77502
H(73) F(9) 3.121 77502
H(73) C(68) 3.417 77502
H(73) H(14) 3.543 56603
H(73) H(20) 3.023 56503
H(74) O(5) 3.156 .
H(74) C(17) 3.362 56503
H(74) C(18) 3.465 56503
H(74) H(4) 3.246 .
H(74) H(20) 3.072 56503
H(74) H(21) 3.331 56503
H(74) H(23) 3.581 56503
H(74) H(25) 3.259 56503
H(75) F(7) 3.586 77502
H(75) O(5) 2.780 .
H(75) H(4) 3.127 .
H(75) H(13) 3.378 56603
H(75) H(14) 3.576 56603

loop_
_geom_torsion_atom_site_label_1
_geom_torsion_atom_site_label_2
_geom_torsion_atom_site_label_3
_geom_torsion_atom_site_label_4
_geom_torsion
_geom_torsion_site_symmetry_1
_geom_torsion_site_symmetry_3
_geom_torsion_site_symmetry_4
N(1) Cu(1) N(2) C(5) -154.3(3) . . .
N(1) Cu(1) N(2) C(6) -32.1(2) . . .
N(1) Cu(1) N(2) C(13) 79.1(2) . . .
N(2) Cu(1) N(1) C(7) 23.4(3) . . .
N(2) Cu(1) N(1) C(11) -168.3(5) . . .
N(1) Cu(1) N(3) C(20) -91.9(16) . . .
N(3) Cu(1) N(1) C(7) 174.4(3) . . .
N(3) Cu(1) N(1) C(11) -17.2(6) . . .
N(2) Cu(1) N(3) C(20) 47.0(18) . . .
N(3) Cu(1) N(2) C(5) 52.2(4) . . .
N(3) Cu(1) N(2) C(6) 174.4(2) . . .
N(3) Cu(1) N(2) C(13) -74.4(3) . . .
N(4) Cu(2) N(5) C(26) 153.2(3) . . .
N(4) Cu(2) N(5) C(27) 32.7(3) . . .
N(4) Cu(2) N(5) C(34) -78.1(2) . . .
N(5) Cu(2) N(4) C(28) -21.9(4) . . .
N(5) Cu(2) N(4) C(32) 167.0(5) . . .
N(4) Cu(2) N(6) C(41) 125(2) . . .
N(6) Cu(2) N(4) C(28) -174.4(3) . . .
N(6) Cu(2) N(4) C(32) 14.5(6) . . .
N(5) Cu(2) N(6) C(41) -16(2) . . .
N(6) Cu(2) N(5) C(26) -51.6(4) . . .
N(6) Cu(2) N(5) C(27) -172.1(2) . . .
N(6) Cu(2) N(5) C(34) 77.1(3) . . .
N(7) Cu(3) N(8) C(47) -152.1(2) . . .
N(7) Cu(3) N(8) C(48) -30.3(2) . . .
N(7) Cu(3) N(8) C(55) 81.2(2) . . .
N(8) Cu(3) N(7) C(49) 17.8(2) . . .
N(8) Cu(3) N(7) C(53) -167.9(3) . . .
N(7) Cu(3) N(9) C(62) -65.8(19) . . .
N(9) Cu(3) N(7) C(49) 167.6(2) . . .
N(9) Cu(3) N(7) C(53) -18.1(3) . . .
N(8) Cu(3) N(9) C(62) 67.5(19) . . .
N(9) Cu(3) N(8) C(47) 61.1(3) . . .
N(9) Cu(3) N(8) C(48) -177.1(2) . . .
N(9) Cu(3) N(8) C(55) -65.6(3) . . .
O(1) S(1) C(64) F(1) 61.53(18) . . .
O(1) S(1) C(64) F(1) -58.5(2) . . 66502
O(1) S(1) C(64) F(1) -178.5(2) . . 56503
O(1) S(1) C(64) F(1) -178.47(16) 66502 . .
O(1) S(1) C(64) F(1) 61.5(2) 66502 . 66502
O(1) S(1) C(64) F(1) -58.47(18) 66502 . 56503
O(1) S(1) C(64) F(1) -58.5(2) 56503 . .
O(1) S(1) C(64) F(1) -178.5(2) 56503 . 66502
O(1) S(1) C(64) F(1) 61.5(2) 56503 . 56503
O(2) S(2) C(65) F(2) 177.8(2) . . .
O(2) S(2) C(65) F(2) -62.17(19) . . 67502
O(2) S(2) C(65) F(2) 57.83(18) . . 46503
O(2) S(2) C(65) F(2) 57.8(2) 67502 . .
O(2) S(2) C(65) F(2) 177.83(17) 67502 . 67502
O(2) S(2) C(65) F(2) -62.17(15) 67502 . 46503
O(2) S(2) C(65) F(2) -62.17(19) 46503 . .
O(2) S(2) C(65) F(2) 57.83(16) 46503 . 67502
O(2) S(2) C(65) F(2) 177.83(14) 46503 . 46503
O(3) S(3) C(66) F(3) -51.87(18) . . .
O(3) S(3) C(66) F(3) -171.88(13) . . 77502
O(3) S(3) C(66) F(3) 68.12(18) . . 57503
O(3) S(3) C(66) F(3) 68.1(2) 77502 . .
O(3) S(3) C(66) F(3) -51.88(17) 77502 . 77502
O(3) S(3) C(66) F(3) -171.9(2) 77502 . 57503
O(3) S(3) C(66) F(3) -171.9(2) 57503 . .
O(3) S(3) C(66) F(3) 68.13(17) 57503 . 77502
O(3) S(3) C(66) F(3) -51.9(2) 57503 . 57503
O(4) S(4) C(67) F(4) 175.6(4) . . .
O(4) S(4) C(67) F(5) -63.5(4) . . .
O(4) S(4) C(67) F(6) 56.5(3) . . .
O(5) S(4) C(67) F(4) 55.1(5) . . .
O(5) S(4) C(67) F(5) 176.0(3) . . .
O(5) S(4) C(67) F(6) -63.9(3) . . .
O(6) S(4) C(67) F(4) -66.0(4) . . .
O(6) S(4) C(67) F(5) 54.9(4) . . .
O(6) S(4) C(67) F(6) 174.9(3) . . .
O(7) S(5) C(68) F(7) -168(2) . . .
O(7) S(5) C(68) F(8) -58.2(11) . . .
O(7) S(5) C(68) F(9) 26.4(13) . . .
O(8) S(5) C(68) F(7) 79(2) . . .
O(8) S(5) C(68) F(8) -170.7(10) . . .
O(8) S(5) C(68) F(9) -86.0(11) . . .
O(9) S(5) C(68) F(7) -32(2) . . .
O(9) S(5) C(68) F(8) 77.8(8) . . .
O(9) S(5) C(68) F(9) 162.5(8) . . .
Cu(1) N(1) C(7) C(6) -8.0(5) . . .
Cu(1) N(1) C(7) C(8) 167.8(4) . . .
Cu(1) N(1) C(11) C(10) -167.5(4) . . .
Cu(1) N(1) C(11) C(12) 12.3(8) . . .
C(7) N(1) C(11) C(10) 0.1(7) . . .
C(7) N(1) C(11) C(12) 179.9(4) . . .
C(11) N(1) C(7) C(6) -177.5(5) . . .
C(11) N(1) C(7) C(8) -1.7(8) . . .
Cu(1) N(2) C(5) C(2) 51.8(3) . . .
Cu(1) N(2) C(6) C(7) 36.5(4) . . .
Cu(1) N(2) C(13) C(14) 71.1(3) . . .
C(5) N(2) C(6) C(7) 168.2(3) . . .
C(6) N(2) C(5) C(2) -66.7(3) . . .
C(5) N(2) C(13) C(14) -64.2(3) . . .
C(13) N(2) C(5) C(2) 178.2(2) . . .
C(6) N(2) C(13) C(14) 178.8(2) . . .
C(13) N(2) C(6) C(7) -75.6(3) . . .
Cu(1) N(3) C(20) C(21) -40(8) . . .
Cu(2) N(4) C(28) C(27) 4.2(6) . . .
Cu(2) N(4) C(28) C(29) -171.5(5) . . .
Cu(2) N(4) C(32) C(31) 169.4(5) . . .
Cu(2) N(4) C(32) C(33) -10.5(8) . . .
C(28) N(4) C(32) C(31) -1.0(9) . . .
C(28) N(4) C(32) C(33) 179.0(5) . . .
C(32) N(4) C(28) C(27) 175.8(5) . . .
C(32) N(4) C(28) C(29) 0.1(7) . . .
Cu(2) N(5) C(26) C(23) -44.7(3) . . .
Cu(2) N(5) C(27) C(28) -39.8(4) . . .
Cu(2) N(5) C(34) C(35) -74.1(3) . . .
C(26) N(5) C(27) C(28) -169.8(3) . . .
C(27) N(5) C(26) C(23) 71.0(3) . . .
C(26) N(5) C(34) C(35) 61.9(3) . . .
C(34) N(5) C(26) C(23) -172.8(2) . . .
C(27) N(5) C(34) C(35) 179.9(2) . . .
C(34) N(5) C(27) C(28) 72.1(4) . . .
Cu(2) N(6) C(41) C(42) 44(18) . . .
Cu(3) N(7) C(49) C(48) 0.4(3) . . .
Cu(3) N(7) C(49) C(50) 175.5(2) . . .
Cu(3) N(7) C(53) C(52) -172.2(3) . . .
Cu(3) N(7) C(53) C(54) 4.9(5) . . .
C(49) N(7) C(53) C(52) 1.7(5) . . .
C(49) N(7) C(53) C(54) 178.8(3) . . .
C(53) N(7) C(49) C(48) -174.2(3) . . .
C(53) N(7) C(49) C(50) 0.9(5) . . .
Cu(3) N(8) C(47) C(44) 45.3(4) . . .
Cu(3) N(8) C(48) C(49) 39.3(3) . . .
Cu(3) N(8) C(55) C(56) 68.7(3) . . .
C(47) N(8) C(48) C(49) 169.1(3) . . .
C(48) N(8) C(47) C(44) -72.0(4) . . .
C(47) N(8) C(55) C(56) -65.2(5) . . .
C(55) N(8) C(47) C(44) 171.4(4) . . .
C(48) N(8) C(55) C(56) 176.2(3) . . .
C(55) N(8) C(48) C(49) -72.9(4) . . .
Cu(3) N(9) C(62) C(63) 64(24) . . .
C(2) C(1) C(2) C(1) -2.0(5) . 56503 56503
C(2) C(1) C(2) C(5) -179.4(3) . 56503 56503
C(2) C(1) C(2) C(1) 2.0(5) 56503 . 66502
C(2) C(1) C(2) C(5) 179.4(3) 56503 . .
C(2) C(1) C(3) C(4) 85.2(4) . . .
C(3) C(1) C(2) C(1) -168.5(3) . . 66502
C(3) C(1) C(2) C(5) 8.8(4) . . .
C(2) C(1) C(3) C(4) -85.3(4) 56503 . .
C(3) C(1) C(2) C(1) 168.6(3) . 56503 56503
C(3) C(1) C(2) C(5) -8.8(4) . 56503 56503
C(1) C(2) C(5) N(2) 100.3(3) . . .
C(1) C(2) C(5) N(2) -82.3(3) 66502 . .
N(2) C(6) C(7) N(1) -22.1(6) . . .
N(2) C(6) C(7) C(8) 162.0(4) . . .
N(1) C(7) C(8) C(9) 2.0(8) . . .
C(6) C(7) C(8) C(9) 177.7(5) . . .
C(7) C(8) C(9) C(10) -0.7(9) . . .
C(8) C(9) C(10) C(11) -0.8(10) . . .
C(9) C(10) C(11) N(1) 1.2(10) . . .
C(9) C(10) C(11) C(12) -178.6(6) . . .
N(2) C(13) C(14) C(15) 106.1(5) . . .
N(2) C(13) C(14) C(19) -78.3(5) . . .
C(13) C(14) C(15) C(16) 178.0(5) . . .
C(13) C(14) C(19) C(18) -178.4(5) . . .
C(15) C(14) C(19) C(18) -2.7(7) . . .
C(19) C(14) C(15) C(16) 2.2(8) . . .
C(14) C(15) C(16) C(17) -0.6(9) . . .
C(15) C(16) C(17) C(18) -0.5(9) . . .
C(16) C(17) C(18) C(19) -0.0(8) . . .
C(17) C(18) C(19) C(14) 1.7(8) . . .
C(23) C(22) C(23) C(22) -2.6(5) . 67502 67502
C(23) C(22) C(23) C(26) -179.0(3) . 67502 67502
C(23) C(22) C(23) C(22) 2.7(5) 67502 . 46503
C(23) C(22) C(23) C(26) 179.1(3) 67502 . .
C(23) C(22) C(24) C(25) 87.2(4) . . .
C(24) C(22) C(23) C(22) -167.2(3) . . 46503
C(24) C(22) C(23) C(26) 9.2(5) . . .
C(23) C(22) C(24) C(25) -82.7(4) 67502 . .
C(24) C(22) C(23) C(22) 167.1(3) . 67502 67502
C(24) C(22) C(23) C(26) -9.2(5) . 67502 67502
C(22) C(23) C(26) N(5) 82.3(4) . . .
C(22) C(23) C(26) N(5) -101.3(3) 46503 . .
N(5) C(27) C(28) N(4) 27.6(6) . . .
N(5) C(27) C(28) C(29) -156.8(5) . . .
N(4) C(28) C(29) C(30) 1.1(10) . . .
C(27) C(28) C(29) C(30) -174.4(6) . . .
C(28) C(29) C(30) C(31) -1.3(12) . . .
C(29) C(30) C(31) C(32) 0.4(10) . . .
C(30) C(31) C(32) N(4) 0.8(11) . . .
C(30) C(31) C(32) C(33) -179.3(7) . . .
N(5) C(34) C(35) C(36) -109.1(5) . . .
N(5) C(34) C(35) C(40) 72.5(5) . . .
C(34) C(35) C(36) C(37) -180(179) . . .
C(34) C(35) C(40) C(39) -179.7(5) . . .
C(36) C(35) C(40) C(39) 1.9(8) . . .
C(40) C(35) C(36) C(37) -1.4(8) . . .
C(35) C(36) C(37) C(38) -0.6(9) . . .
C(36) C(37) C(38) C(39) 2.3(12) . . .
C(37) C(38) C(39) C(40) -1.9(10) . . .
C(38) C(39) C(40) C(35) -0.3(7) . . .
C(44) C(43) C(44) C(43) -3.9(5) . 57503 57503
C(44) C(43) C(44) C(47) -178.2(3) . 57503 57503
C(44) C(43) C(44) C(43) 3.9(5) 57503 . 77502
C(44) C(43) C(44) C(47) 178.1(3) 57503 . .
C(44) C(43) C(45) C(46) 84.7(4) . . .
C(45) C(43) C(44) C(43) -168.8(3) . . 77502
C(45) C(43) C(44) C(47) 5.4(5) . . .
C(44) C(43) C(45) C(46) -88.1(4) 57503 . .
C(45) C(43) C(44) C(43) 168.8(3) . 57503 57503
C(45) C(43) C(44) C(47) -5.5(5) . 57503 57503
C(43) C(44) C(47) N(8) 101.6(4) . . .
C(43) C(44) C(47) N(8) -84.2(4) 77502 . .
N(8) C(48) C(49) N(7) -29.7(4) . . .
N(8) C(48) C(49) C(50) 155.2(3) . . .
N(7) C(49) C(50) C(51) -1.9(5) . . .
C(48) C(49) C(50) C(51) 172.9(3) . . .
C(49) C(50) C(51) C(52) 0.4(6) . . .
C(50) C(51) C(52) C(53) 2.1(7) . . .
C(51) C(52) C(53) N(7) -3.2(6) . . .
C(51) C(52) C(53) C(54) 179.8(4) . . .
N(8) C(55) C(56) C(57) 99.4(4) . . .
N(8) C(55) C(56) C(61) -80.6(4) . . .
C(55) C(56) C(57) C(58) -179.7(3) . . .
C(55) C(56) C(61) C(60) 179.9(3) . . .
C(57) C(56) C(61) C(60) -0.1(4) . . .
C(61) C(56) C(57) C(58) 0.3(5) . . .
C(56) C(57) C(58) C(59) -0.1(5) . . .
C(57) C(58) C(59) C(60) -0.3(5) . . .
C(58) C(59) C(60) C(61) 0.4(6) . . .
C(59) C(60) C(61) C(56) -0.2(5) . . .
